data_7009647
loop_
_publ_author_name
'Rusanova, Julia A.'
'Domasevitch, Konstantin V.'
'Vassilyeva, Olga Yu.'
'Kokozay, Vladimir N.'
'Rusanov, Eduard B.'
'Nedelko, Sergey G.'
'Chukova, Oksana V.'
'Ahrens, Birte'
'Raithby, Paul R.'

_publ_section_title
;
 New luminescent copper(I) halide complexes containing Rb+ complexes of
 18-crown-6 as counter ions prepared from zerovalent copper
;
_journal_issue 13
_journal_name_full 'Journal of the Chemical Society, Dalton Transactions'
_journal_page_first 2175
_journal_paper_doi 10.1039/b002451l
_journal_year 2000
_chemical_formula_sum 'C120 H234 Cu18 I27 N6 O54 Rb9'
_chemical_formula_weight 7964.38
_chemical_name_systematic
;
 ?
;
_space_group_IT_number 205
_symmetry_cell_setting cubic
_symmetry_space_group_name_Hall '-P 2ac 2ab 3'
_symmetry_space_group_name_H-M 'P a -3'
_atom_sites_solution_hydrogens geom
_atom_sites_solution_primary direct
_atom_sites_solution_secondary difmap
_audit_creation_method SHELXL-97
_cell_angle_alpha 90.00
_cell_angle_beta 90.00
_cell_angle_gamma 90.00
_cell_formula_units_Z 4
_cell_length_a 28.0474(6)
_cell_length_b 28.0474(6)
_cell_length_c 28.0474(6)
_cell_measurement_reflns_used 113766
_cell_measurement_temperature 220(2)
_cell_measurement_theta_max 27.485
_cell_measurement_theta_min 2.910
_cell_volume 22063.7(8)
_computing_cell_refinement 'HKL Scalepack (Otwinowski & Minor 1997)'
_computing_data_collection
;
 ?
;
_computing_data_reduction 'HKL Denzo and Scalepack (Otwinowski & Minor 1'
_computing_molecular_graphics 'Siemens XP'
_computing_publication_material SHELXL-97
_computing_structure_refinement 'SHELXL-97 (Sheldrick, 1997)'
_computing_structure_solution 'SHELXS-97 (Sheldrick, 1990)'
_diffrn_ambient_temperature 220(2)
_diffrn_measured_fraction_theta_full 0.997
_diffrn_measured_fraction_theta_max 0.997
_diffrn_measurement_device_type 'Nonius KappaCCD'
_diffrn_measurement_method CCD
_diffrn_radiation_monochromator graphite
_diffrn_radiation_source 'fine-focus sealed tube'
_diffrn_radiation_type MoK\a
_diffrn_radiation_wavelength 0.71073
_diffrn_reflns_av_R_equivalents 0.1216
_diffrn_reflns_av_sigmaI/netI 0.0796
_diffrn_reflns_limit_h_max 36
_diffrn_reflns_limit_h_min -35
_diffrn_reflns_limit_k_max 36
_diffrn_reflns_limit_k_min -32
_diffrn_reflns_limit_l_max 34
_diffrn_reflns_limit_l_min -36
_diffrn_reflns_number 148113
_diffrn_reflns_theta_full 27.48
_diffrn_reflns_theta_max 27.48
_diffrn_reflns_theta_min 3.70
_diffrn_standards_number 'not applicable'
_exptl_absorpt_coefficient_mu 7.510
_exptl_absorpt_correction_T_max 1.373
_exptl_absorpt_correction_T_min 0.801
_exptl_absorpt_correction_type multi-scan
_exptl_absorpt_process_details 'Sortav Blessing (1995)'
_exptl_crystal_colour colourless
_exptl_crystal_density_diffrn 2.398
_exptl_crystal_density_method 'not measured'
_exptl_crystal_description block
_exptl_crystal_F_000 14856
_exptl_crystal_size_max 0.18
_exptl_crystal_size_mid 0.16
_exptl_crystal_size_min 0.12
_refine_diff_density_max 2.141
_refine_diff_density_min -3.198
_refine_diff_density_rms 0.224
_refine_ls_extinction_method none
_refine_ls_goodness_of_fit_ref 1.029
_refine_ls_hydrogen_treatment 'methyl rigid, others riding'
_refine_ls_matrix_type full
_refine_ls_number_parameters 370
_refine_ls_number_reflns 8435
_refine_ls_number_restraints 204
_refine_ls_restrained_S_all 1.018
_refine_ls_R_factor_all 0.1292
_refine_ls_R_factor_gt 0.0676
_refine_ls_shift/su_max 0.001
_refine_ls_shift/su_mean 0.000
_refine_ls_structure_factor_coef Fsqd
_refine_ls_weighting_details 'calc w=1/[\s^2^(Fo^2^)+(0.1058P)^2^+189.6856P] where P=(Fo^2^+2Fc^2^)/3'
_refine_ls_weighting_scheme calc
_refine_ls_wR_factor_gt 0.1753
_refine_ls_wR_factor_ref 0.2078
_reflns_number_gt 5016
_reflns_number_total 8435
_reflns_threshold_expression >2sigma(I)
_cod_data_source_file b002451l.txt
_cod_data_source_block pr0025
_cod_depositor_comments
;
The following automatic conversions were performed:
'_exptl_absorpt_correction_type' value 'multiscan' changed to 'multi-scan'
according to '/home/saulius/struct/CIF-dictionaries/cif_core.dic'
dictionary named 'cif_core.dic' version 2.4.1 from 2010-06-29.

Automatic conversion script
Id: cif_fix_enum 1527 2010-12-29 10:47:43Z saulius 
;
_cod_original_sg_symbol_H-M Pa-3
_cod_database_code 7009647

loop_
_symmetry_equiv_pos_as_xyz
'x, y, z'
'-x+1/2, -y, z+1/2'
'-x, y+1/2, -z+1/2'
'x+1/2, -y+1/2, -z'
'z, x, y'
'z+1/2, -x+1/2, -y'
'-z+1/2, -x, y+1/2'
'-z, x+1/2, -y+1/2'
'y, z, x'
'-y, z+1/2, -x+1/2'
'y+1/2, -z+1/2, -x'
'-y+1/2, -z, x+1/2'
'-x, -y, -z'
'x-1/2, y, -z-1/2'
'x, -y-1/2, z-1/2'
'-x-1/2, y-1/2, z'
'-z, -x, -y'
'-z-1/2, x-1/2, y'
'z-1/2, x, -y-1/2'
'z, -x-1/2, y-1/2'
'-y, -z, -x'
'y, -z-1/2, x-1/2'
'-y-1/2, z-1/2, x'
'y-1/2, z, -x-1/2'

loop_
_atom_site_label
_atom_site_type_symbol
_atom_site_fract_x
_atom_site_fract_y
_atom_site_fract_z
_atom_site_U_iso_or_equiv
_atom_site_adp_type
_atom_site_occupancy
_atom_site_symmetry_multiplicity
_atom_site_calc_flag
_atom_site_refinement_flags
_atom_site_disorder_assembly
_atom_site_disorder_group
I1 I 0.18924(2) 0.81076(2) 0.31076(2) 0.0351(3) Uani 1 3 d S . .
I2 I 0.30149(2) 0.70291(2) 0.31075(3) 0.0429(2) Uani 1 1 d . . .
I3 I 0.15439(2) 0.65943(2) 0.35435(3) 0.0438(2) Uani 1 1 d . . .
I4 I 0.24956(3) 0.76092(3) 0.43953(2) 0.0495(2) Uani 1 1 d . . .
Cu1 Cu 0.24791(8) 0.75209(8) 0.25209(8) 0.0789(9) Uani 1 3 d S . .
Cu2 Cu 0.14540(6) 0.71883(7) 0.28661(6) 0.0722(5) Uani 1 1 d . . .
Cu3 Cu 0.22273(6) 0.71765(7) 0.36183(7) 0.0737(5) Uani 1 1 d . . .
Cu4 Cu 0.4859(4) 0.4859(4) 0.4859(4) 0.229(8) Uani 0.50 3 d SP . .
Cu5 Cu 0.5409(5) 0.4637(3) 0.5371(4) 0.214(5) Uani 0.50 1 d P . .
I5 I 0.59932(15) 0.41126(16) 0.56407(16) 0.1547(13) Uani 0.50 1 d P . .
I6 I 0.45104(12) 0.43172(10) 0.55311(14) 0.1039(9) Uani 0.50 1 d P . .
I7 I 0.55123(5) 0.55123(5) 0.55123(5) 0.0600(7) Uani 0.50 3 d SP . .
Rb1 Rb 0.32549(5) 0.50520(4) 0.50418(4) 0.0559(3) Uani 1 1 d . . .
Rb2 Rb 0.11744(4) 0.38256(4) 0.61744(4) 0.0537(5) Uani 1 3 d S . .
Rb3 Rb 0.0000 0.5000 0.5000 0.308(10) Uani 1 6 d S . .
O1 O 0.2922(4) 0.5215(3) 0.6035(3) 0.069(2) Uani 1 1 d U . .
C1 C 0.3165(7) 0.4882(5) 0.6346(5) 0.082(4) Uani 1 1 d U . .
H1A H 0.3079 0.4945 0.6679 0.099 Uiso 1 1 calc R . .
H1B H 0.3511 0.4916 0.6313 0.099 Uiso 1 1 calc R . .
C2 C 0.3017(6) 0.4397(5) 0.6210(5) 0.072(3) Uani 1 1 d U . .
H2A H 0.3149 0.4166 0.6436 0.086 Uiso 1 1 calc R . .
H2B H 0.2669 0.4373 0.6220 0.086 Uiso 1 1 calc R . .
O2 O 0.3179(4) 0.4296(3) 0.5752(3) 0.068(2) Uani 1 1 d U . .
C3 C 0.3079(5) 0.3811(4) 0.5624(5) 0.066(3) Uani 1 1 d U . .
H3A H 0.2734 0.3753 0.5634 0.079 Uiso 1 1 calc R . .
H3B H 0.3234 0.3592 0.5848 0.079 Uiso 1 1 calc R . .
C4 C 0.3266(5) 0.3729(4) 0.5126(5) 0.066(3) Uani 1 1 d U . .
H4A H 0.3606 0.3807 0.5112 0.080 Uiso 1 1 calc R . .
H4B H 0.3226 0.3393 0.5036 0.080 Uiso 1 1 calc R . .
O3 O 0.3000(3) 0.4032(3) 0.4805(3) 0.0518(18) Uani 1 1 d U . .
C5 C 0.3126(5) 0.3969(4) 0.4319(4) 0.061(3) Uani 1 1 d U . .
H5A H 0.3119 0.3630 0.4236 0.073 Uiso 1 1 calc R . .
H5B H 0.3449 0.4089 0.4263 0.073 Uiso 1 1 calc R . .
C6 C 0.2778(4) 0.4237(4) 0.4017(4) 0.051(2) Uani 1 1 d U . .
H6A H 0.2841 0.4176 0.3679 0.062 Uiso 1 1 calc R . .
H6B H 0.2452 0.4134 0.4090 0.062 Uiso 1 1 calc R . .
O4 O 0.2831(3) 0.4724(3) 0.4117(3) 0.0517(18) Uani 1 1 d U . .
C7 C 0.2472(5) 0.4997(4) 0.3887(4) 0.059(3) Uani 1 1 d U . .
H7A H 0.2158 0.4907 0.4013 0.070 Uiso 1 1 calc R . .
H7B H 0.2475 0.4931 0.3544 0.070 Uiso 1 1 calc R . .
C8 C 0.2557(5) 0.5519(5) 0.3972(4) 0.063(3) Uani 1 1 d U . .
H8A H 0.2882 0.5604 0.3874 0.076 Uiso 1 1 calc R . .
H8B H 0.2332 0.5709 0.3783 0.076 Uiso 1 1 calc R . .
O5 O 0.2493(3) 0.5617(3) 0.4465(3) 0.0530(18) Uani 1 1 d U . .
C9 C 0.2566(5) 0.6111(4) 0.4575(4) 0.060(3) Uani 1 1 d U . .
H9A H 0.2358 0.6309 0.4376 0.072 Uiso 1 1 calc R . .
H9B H 0.2898 0.6200 0.4507 0.072 Uiso 1 1 calc R . .
C10 C 0.2461(5) 0.6197(4) 0.5081(4) 0.061(3) Uani 1 1 d U . .
H10A H 0.2482 0.6539 0.5149 0.073 Uiso 1 1 calc R . .
H10B H 0.2135 0.6092 0.5152 0.073 Uiso 1 1 calc R . .
O6 O 0.2780(3) 0.5951(3) 0.5369(2) 0.0525(18) Uani 1 1 d U . .
C11 C 0.2689(6) 0.6012(4) 0.5857(4) 0.070(3) Uani 1 1 d U . .
H11A H 0.2359 0.5919 0.5928 0.084 Uiso 1 1 calc R . .
H11B H 0.2729 0.6348 0.5944 0.084 Uiso 1 1 calc R . .
C12 C 0.3030(7) 0.5706(5) 0.6143(5) 0.083(4) Uani 1 1 d U . .
H12A H 0.3360 0.5780 0.6055 0.099 Uiso 1 1 calc R . .
H12B H 0.2990 0.5767 0.6485 0.099 Uiso 1 1 calc R . .
C13 C -0.0068(5) 0.3815(5) 0.6710(5) 0.063(3) Uani 1 1 d U . .
H13A H 0.0122 0.3616 0.6924 0.075 Uiso 1 1 calc R . .
H13B H -0.0405 0.3743 0.6763 0.075 Uiso 1 1 calc R . .
C14 C 0.0029(5) 0.4341(5) 0.6809(6) 0.067(3) Uani 1 1 d U . .
H14A H -0.0145 0.4537 0.6578 0.081 Uiso 1 1 calc R . .
H14B H -0.0086 0.4422 0.7129 0.081 Uiso 1 1 calc R . .
O7 O 0.0512(3) 0.4438(3) 0.6778(3) 0.0548(19) Uani 1 1 d U . .
C15 C 0.1860(5) 0.4392(5) 0.5076(4) 0.060(3) Uani 1 1 d U . .
H15A H 0.2188 0.4479 0.4992 0.072 Uiso 1 1 calc R . .
H15B H 0.1644 0.4585 0.4880 0.072 Uiso 1 1 calc R . .
C16 C 0.1777(5) 0.3863(5) 0.4973(4) 0.060(3) Uani 1 1 d U . .
H16A H 0.1861 0.3790 0.4641 0.072 Uiso 1 1 calc R . .
H16B H 0.1975 0.3667 0.5183 0.072 Uiso 1 1 calc R . .
O8 O 0.1282(3) 0.3767(3) 0.5055(3) 0.061(2) Uani 1 1 d U . .
C17 C -0.0810(8) 0.4045(9) 0.4691(9) 0.134(7) Uani 1 1 d U . .
H17A H -0.0894 0.3716 0.4611 0.161 Uiso 1 1 calc R . .
H17B H -0.0997 0.4260 0.4488 0.161 Uiso 1 1 calc R . .
C18 C -0.0918(8) 0.4144(8) 0.5221(9) 0.127(6) Uani 1 1 d U . .
H18A H -0.1242 0.4038 0.5297 0.153 Uiso 1 1 calc R . .
H18B H -0.0694 0.3967 0.5422 0.153 Uiso 1 1 calc R . .
O9 O -0.0878(5) 0.4612(6) 0.5309(7) 0.134(5) Uani 1 1 d U . .
N98 N 0.1928(5) 0.4040(5) 0.6946(5) 0.093(4) Uani 1 1 d U . .
C98 C 0.2186(5) 0.4087(5) 0.7243(5) 0.060(3) Uani 1 1 d U . .
C99 C 0.2506(4) 0.4160(4) 0.7626(5) 0.059(3) Uani 1 1 d U . .
H99A H 0.2490 0.4490 0.7728 0.088 Uiso 1 1 calc R . .
H99B H 0.2828 0.4086 0.7523 0.088 Uiso 1 1 calc R . .
H99C H 0.2419 0.3953 0.7889 0.088 Uiso 1 1 calc R . .

loop_
_atom_site_aniso_label
_atom_site_aniso_U_11
_atom_site_aniso_U_22
_atom_site_aniso_U_33
_atom_site_aniso_U_23
_atom_site_aniso_U_13
_atom_site_aniso_U_12
I1 0.0351(3) 0.0351(3) 0.0351(3) 0.0003(2) -0.0003(2) -0.0003(2)
I2 0.0371(4) 0.0439(4) 0.0477(4) -0.0025(3) 0.0000(3) 0.0020(3)
I3 0.0411(4) 0.0426(4) 0.0478(4) 0.0102(3) -0.0019(3) -0.0061(3)
I4 0.0532(4) 0.0593(5) 0.0361(4) 0.0020(3) 0.0010(3) -0.0039(3)
Cu1 0.0789(9) 0.0789(9) 0.0789(9) 0.0215(11) -0.0215(11) -0.0215(11)
Cu2 0.0662(10) 0.0914(13) 0.0590(10) 0.0318(9) 0.0079(8) 0.0247(9)
Cu3 0.0599(10) 0.0844(12) 0.0768(11) -0.0241(9) 0.0164(8) -0.0329(9)
Cu4 0.229(8) 0.229(8) 0.229(8) -0.010(8) -0.010(8) -0.010(8)
Cu5 0.265(15) 0.149(7) 0.227(12) 0.031(7) 0.072(10) 0.061(8)
I5 0.143(3) 0.167(3) 0.153(3) -0.018(3) 0.011(3) -0.016(3)
I6 0.113(2) 0.0782(16) 0.121(2) -0.0066(16) -0.0038(18) -0.0248(15)
I7 0.0600(7) 0.0600(7) 0.0600(7) -0.0115(7) -0.0115(7) -0.0115(7)
Rb1 0.0599(7) 0.0455(6) 0.0623(7) -0.0036(5) -0.0068(6) 0.0021(5)
Rb2 0.0537(5) 0.0537(5) 0.0537(5) -0.0006(5) 0.0006(5) -0.0006(5)
Rb3 0.308(10) 0.308(10) 0.308(10) -0.226(11) 0.226(11) -0.226(11)
O1 0.119(7) 0.051(4) 0.038(4) 0.003(3) -0.018(5) -0.001(5)
C1 0.145(13) 0.059(6) 0.043(6) 0.000(5) -0.024(8) 0.008(7)
C2 0.112(11) 0.052(5) 0.051(6) 0.009(5) -0.007(7) 0.004(7)
O2 0.104(7) 0.043(4) 0.056(5) -0.001(3) -0.001(5) -0.011(4)
C3 0.087(9) 0.044(6) 0.066(6) 0.005(5) -0.023(6) -0.013(6)
C4 0.074(8) 0.043(6) 0.082(6) -0.011(5) -0.014(6) 0.022(6)
O3 0.056(5) 0.042(4) 0.057(4) -0.007(3) 0.001(4) 0.009(3)
C5 0.080(8) 0.040(5) 0.063(6) -0.013(5) 0.026(6) 0.012(5)
C6 0.056(6) 0.051(5) 0.047(5) -0.019(5) 0.012(5) -0.007(5)
O4 0.052(4) 0.048(4) 0.055(4) -0.011(3) -0.002(4) 0.001(3)
C7 0.063(7) 0.070(6) 0.044(6) -0.005(5) 0.002(5) 0.008(5)
C8 0.083(8) 0.066(6) 0.041(5) 0.001(5) -0.006(6) 0.015(6)
O5 0.065(5) 0.050(4) 0.044(4) 0.002(3) 0.001(4) 0.007(4)
C9 0.077(8) 0.046(5) 0.055(5) 0.009(5) -0.010(6) 0.002(6)
C10 0.071(8) 0.050(6) 0.062(6) -0.010(5) -0.008(6) 0.011(6)
O6 0.073(5) 0.049(4) 0.036(3) -0.002(3) 0.001(3) 0.009(4)
C11 0.118(11) 0.042(6) 0.050(5) -0.007(5) 0.014(6) 0.001(6)
C12 0.155(13) 0.049(6) 0.043(6) -0.001(5) -0.024(7) -0.012(7)
C13 0.060(7) 0.057(7) 0.072(8) -0.007(6) 0.016(6) -0.009(5)
C14 0.057(6) 0.064(7) 0.080(9) -0.016(7) 0.004(6) 0.001(6)
O7 0.052(4) 0.048(4) 0.065(5) -0.002(4) 0.001(4) -0.002(3)
C15 0.061(7) 0.069(7) 0.052(7) 0.001(6) 0.019(6) -0.005(6)
C16 0.055(6) 0.074(7) 0.050(7) -0.005(6) 0.010(5) 0.000(6)
O8 0.049(4) 0.071(5) 0.064(5) -0.007(4) 0.008(4) -0.005(4)
C17 0.105(15) 0.156(17) 0.141(13) 0.067(11) -0.018(14) 0.012(14)
C18 0.114(14) 0.120(10) 0.147(12) 0.044(13) -0.041(12) 0.018(12)
O9 0.097(9) 0.121(9) 0.183(14) 0.051(10) -0.049(10) 0.003(8)
N98 0.100(10) 0.108(10) 0.071(8) 0.003(7) -0.021(6) 0.016(8)
C98 0.063(8) 0.058(7) 0.060(7) 0.000(6) 0.001(5) -0.002(6)
C99 0.053(7) 0.051(7) 0.073(8) -0.007(6) -0.005(5) -0.001(5)

loop_
_atom_type_symbol
_atom_type_description
_atom_type_scat_dispersion_real
_atom_type_scat_dispersion_imag
_atom_type_scat_source
C C 0.0033 0.0016 'International Tables Vol C Tables 4.2.6.8 and 6.1.1.4'
H H 0.0000 0.0000 'International Tables Vol C Tables 4.2.6.8 and 6.1.1.4'
N N 0.0061 0.0033 'International Tables Vol C Tables 4.2.6.8 and 6.1.1.4'
O O 0.0106 0.0060 'International Tables Vol C Tables 4.2.6.8 and 6.1.1.4'
Cu Cu 0.3201 1.2651 'International Tables Vol C Tables 4.2.6.8 and 6.1.1.4'
Rb Rb -0.9393 2.9676 'International Tables Vol C Tables 4.2.6.8 and 6.1.1.4'
I I -0.4742 1.8119 'International Tables Vol C Tables 4.2.6.8 and 6.1.1.4'

loop_
_geom_angle_atom_site_label_1
_geom_angle_atom_site_label_2
_geom_angle_atom_site_label_3
_geom_angle
_geom_angle_site_symmetry_1
_geom_angle_site_symmetry_3
_geom_angle_publ_flag
Cu1 I1 Cu2 66.52(4) . 10_655 ?
Cu1 I1 Cu2 66.52(4) . . ?
Cu2 I1 Cu2 105.18(4) 10_655 . ?
Cu1 I1 Cu2 66.52(4) . 7_564 ?
Cu2 I1 Cu2 105.18(4) 10_655 7_564 ?
Cu2 I1 Cu2 105.18(4) . 7_564 ?
Cu1 I2 Cu3 77.32(9) . . ?
Cu1 I2 Cu2 73.05(9) . 10_655 ?
Cu3 I2 Cu2 56.47(5) . 10_655 ?
Cu3 I3 Cu2 73.35(7) . . ?
Cu3 I4 Cu2 57.98(5) . 10_655 ?
I2 Cu1 I2 112.87(7) 7_564 . ?
I2 Cu1 I2 112.87(7) 7_564 10_655 ?
I2 Cu1 I2 112.87(7) . 10_655 ?
I2 Cu1 I1 105.81(9) 7_564 . ?
I2 Cu1 I1 105.81(9) . . ?
I2 Cu1 I1 105.81(9) 10_655 . ?
I3 Cu2 Cu3 178.51(9) . 7_564 ?
I3 Cu2 I4 120.92(7) . 7_564 ?
Cu3 Cu2 I4 60.29(5) 7_564 7_564 ?
I3 Cu2 I2 117.71(7) . 7_564 ?
Cu3 Cu2 I2 60.86(5) 7_564 7_564 ?
I4 Cu2 I2 104.08(6) 7_564 7_564 ?
I3 Cu2 I1 111.23(7) . . ?
Cu3 Cu2 I1 69.07(6) 7_564 . ?
I4 Cu2 I1 98.39(6) 7_564 . ?
I2 Cu2 I1 101.21(6) 7_564 . ?
I3 Cu2 Cu3 53.13(5) . . ?
Cu3 Cu2 Cu3 126.47(10) 7_564 . ?
I4 Cu2 Cu3 147.16(8) 7_564 . ?
I2 Cu2 Cu3 106.04(6) 7_564 . ?
I1 Cu2 Cu3 63.17(5) . . ?
I3 Cu3 Cu2 166.83(11) . 10_655 ?
I3 Cu3 I4 126.13(7) . . ?
Cu2 Cu3 I4 61.73(5) 10_655 . ?
I3 Cu3 I2 118.94(7) . . ?
Cu2 Cu3 I2 62.68(5) 10_655 . ?
I4 Cu3 I2 106.41(6) . . ?
I3 Cu3 Cu2 53.52(5) . . ?
Cu2 Cu3 Cu2 113.45(10) 10_655 . ?
I4 Cu3 Cu2 141.73(8) . . ?
I2 Cu3 Cu2 102.77(7) . . ?
Cu4 Cu4 Cu5 89.7(9) 13_666 17_666 ?
Cu4 Cu4 Cu5 89.7(9) 13_666 21_666 ?
Cu5 Cu4 Cu5 119.998(17) 17_666 21_666 ?
Cu4 Cu4 Cu5 89.7(9) 13_666 13_666 ?
Cu5 Cu4 Cu5 119.998(15) 17_666 13_666 ?
Cu5 Cu4 Cu5 119.998(18) 21_666 13_666 ?
Cu4 Cu4 I7 180.0(18) 13_666 13_666 ?
Cu5 Cu4 I7 90.3(9) 17_666 13_666 ?
Cu5 Cu4 I7 90.3(9) 21_666 13_666 ?
Cu5 Cu4 I7 90.3(9) 13_666 13_666 ?
Cu4 Cu4 Cu5 51.7(5) 13_666 . ?
Cu5 Cu4 Cu5 66.7(5) 17_666 . ?
Cu5 Cu4 Cu5 66.7(5) 21_666 . ?
Cu5 Cu4 Cu5 141.4(11) 13_666 . ?
I7 Cu4 Cu5 128.3(5) 13_666 . ?
Cu4 Cu4 Cu5 51.7(5) 13_666 9 ?
Cu5 Cu4 Cu5 66.7(5) 17_666 9 ?
Cu5 Cu4 Cu5 141.4(11) 21_666 9 ?
Cu5 Cu4 Cu5 66.7(5) 13_666 9 ?
I7 Cu4 Cu5 128.3(5) 13_666 9 ?
Cu5 Cu4 Cu5 85.6(7) . 9 ?
Cu4 Cu4 Cu5 51.7(5) 13_666 5 ?
Cu5 Cu4 Cu5 141.4(11) 17_666 5 ?
Cu5 Cu4 Cu5 66.7(5) 21_666 5 ?
Cu5 Cu4 Cu5 66.7(5) 13_666 5 ?
I7 Cu4 Cu5 128.3(5) 13_666 5 ?
Cu5 Cu4 Cu5 85.6(7) . 5 ?
Cu5 Cu4 Cu5 85.6(7) 9 5 ?
Cu4 Cu4 I6 97.8(4) 13_666 5 ?
Cu5 Cu4 I6 125.7(4) 17_666 5 ?
Cu5 Cu4 I6 10.0(5) 21_666 5 ?
Cu5 Cu4 I6 113.8(4) 13_666 5 ?
I7 Cu4 I6 82.2(4) 13_666 5 ?
Cu5 Cu4 I6 76.6(3) . 5 ?
Cu5 Cu4 I6 149.0(8) 9 5 ?
Cu5 Cu4 I6 68.1(3) 5 5 ?
Cu4 Cu4 I6 97.8(4) 13_666 . ?
Cu5 Cu4 I6 10.0(5) 17_666 . ?
Cu5 Cu4 I6 113.8(4) 21_666 . ?
Cu5 Cu4 I6 125.7(4) 13_666 . ?
I7 Cu4 I6 82.2(4) 13_666 . ?
Cu5 Cu4 I6 68.1(3) . . ?
Cu5 Cu4 I6 76.6(3) 9 . ?
Cu5 Cu4 I6 149.0(8) 5 . ?
I6 Cu4 I6 118.20(19) 5 . ?
Cu4 Cu4 I6 97.8(4) 13_666 9 ?
Cu5 Cu4 I6 113.8(4) 17_666 9 ?
Cu5 Cu4 I6 125.7(4) 21_666 9 ?
Cu5 Cu4 I6 10.0(5) 13_666 9 ?
I7 Cu4 I6 82.2(4) 13_666 9 ?
Cu5 Cu4 I6 149.0(8) . 9 ?
Cu5 Cu4 I6 68.1(3) 9 9 ?
Cu5 Cu4 I6 76.6(3) 5 9 ?
I6 Cu4 I6 118.20(19) 5 9 ?
I6 Cu4 I6 118.20(19) . 9 ?
Cu4 Cu4 I6 56.3(3) 13_666 21_666 ?
Cu5 Cu4 I6 70.1(5) 17_666 21_666 ?
Cu5 Cu4 I6 60.5(6) 21_666 21_666 ?
Cu5 Cu4 I6 145.6(11) 13_666 21_666 ?
I7 Cu4 I6 123.7(3) 13_666 21_666 ?
Cu5 Cu4 I6 6.7(3) . 21_666 ?
Cu5 Cu4 I6 92.3(6) 9 21_666 ?
Cu5 Cu4 I6 85.5(5) 5 21_666 ?
I6 Cu4 I6 70.29(16) 5 21_666 ?
I6 Cu4 I6 70.29(16) . 21_666 ?
I6 Cu4 I6 154.1(7) 9 21_666 ?
I6 Cu5 Cu4 151.7(14) 21_666 13_666 ?
I6 Cu5 Cu5 112.8(9) 21_666 21_666 ?
Cu4 Cu5 Cu5 67.0(5) 13_666 21_666 ?
I6 Cu5 Cu5 140.5(10) 21_666 17_666 ?
Cu4 Cu5 Cu5 67.0(5) 13_666 17_666 ?
Cu5 Cu5 Cu5 85.9(8) 21_666 17_666 ?
I6 Cu5 Cu4 157.8(10) 21_666 . ?
Cu4 Cu5 Cu4 38.6(11) 13_666 . ?
Cu5 Cu5 Cu4 46.3(3) 21_666 . ?
Cu5 Cu5 Cu4 46.3(3) 17_666 . ?
I6 Cu5 I5 9.8(5) 21_666 . ?
Cu4 Cu5 I5 161.0(9) 13_666 . ?
Cu5 Cu5 I5 111.0(5) 21_666 . ?
Cu5 Cu5 I5 131.9(6) 17_666 . ?
Cu4 Cu5 I5 152.2(6) . . ?
I6 Cu5 I7 109.7(11) 21_666 . ?
Cu4 Cu5 I7 46.1(7) 13_666 . ?
Cu5 Cu5 I7 100.1(3) 21_666 . ?
Cu5 Cu5 I7 100.1(3) 17_666 . ?
Cu4 Cu5 I7 84.7(6) . . ?
I5 Cu5 I7 119.2(6) . . ?
I6 Cu5 I6 121.5(8) 21_666 . ?
Cu4 Cu5 I6 85.8(7) 13_666 . ?
Cu5 Cu5 I6 96.1(7) 21_666 . ?
Cu5 Cu5 I6 19.0(4) 17_666 . ?
Cu4 Cu5 I6 63.2(4) . . ?
I5 Cu5 I6 113.0(4) . . ?
I7 Cu5 I6 113.9(4) . . ?
I6 Cu5 Cu5 154.9(9) 21_666 9 ?
Cu4 Cu5 Cu5 30.001(9) 13_666 9 ?
Cu5 Cu5 Cu5 90.000(1) 21_666 9 ?
Cu5 Cu5 Cu5 47.1(4) 17_666 9 ?
Cu4 Cu5 Cu5 47.2(3) . 9 ?
I5 Cu5 Cu5 159.0(5) . 9 ?
I7 Cu5 Cu5 53.3(3) . 9 ?
I6 Cu5 Cu5 63.2(4) . 9 ?
I6 Cu5 Cu5 128.6(10) 21_666 5 ?
Cu4 Cu5 Cu5 30.001(6) 13_666 5 ?
Cu5 Cu5 Cu5 47.1(4) 21_666 5 ?
Cu5 Cu5 Cu5 90.000(1) 17_666 5 ?
Cu4 Cu5 Cu5 47.2(3) . 5 ?
I5 Cu5 Cu5 135.0(6) . 5 ?
I7 Cu5 Cu5 53.3(3) . 5 ?
I6 Cu5 Cu5 108.7(3) . 5 ?
Cu5 Cu5 Cu5 60.000(1) 9 5 ?
I6 Cu5 I6 101.0(8) 21_666 5 ?
Cu4 Cu5 I6 77.2(6) 13_666 5 ?
Cu5 Cu5 I6 11.8(3) 21_666 5 ?
Cu5 Cu5 I6 95.5(6) 17_666 5 ?
Cu4 Cu5 I6 57.9(3) . 5 ?
I5 Cu5 I6 99.5(3) . 5 ?
I7 Cu5 I6 105.0(4) . 5 ?
I6 Cu5 I6 103.3(4) . 5 ?
Cu5 Cu5 I6 101.5(3) 9 5 ?
Cu5 Cu5 I6 53.9(3) 5 5 ?
I6 Cu5 Rb1 57.4(7) 21_666 13_666 ?
Cu4 Cu5 Rb1 97.0(5) 13_666 13_666 ?
Cu5 Cu5 Rb1 76.7(4) 21_666 13_666 ?
Cu5 Cu5 Rb1 160.2(4) 17_666 13_666 ?
Cu4 Cu5 Rb1 113.9(4) . 13_666 ?
I5 Cu5 Rb1 64.8(3) . 13_666 ?
I7 Cu5 Rb1 74.1(3) . 13_666 ?
I6 Cu5 Rb1 170.4(4) . 13_666 ?
Cu5 Cu5 Rb1 122.4(3) 9 13_666 ?
Cu5 Cu5 Rb1 71.2(4) 5 13_666 ?
I6 Cu5 Rb1 68.6(2) 5 13_666 ?
I6 I5 Cu5 6.7(4) 21_666 . ?
I6 I5 Rb1 75.1(2) 21_666 13_666 ?
Cu5 I5 Rb1 80.3(3) . 13_666 ?
I6 I5 Rb1 83.5(2) 21_666 5 ?
Cu5 I5 Rb1 77.0(3) . 5 ?
Rb1 I5 Rb1 123.76(12) 13_666 5 ?
Cu5 I6 I5 163.5(9) 17_666 17_666 ?
Cu5 I6 Cu4 18.2(8) 17_666 . ?
I5 I6 Cu4 175.3(3) 17_666 . ?
Cu5 I6 Cu5 48.2(9) 17_666 . ?
I5 I6 Cu5 127.5(3) 17_666 . ?
Cu4 I6 Cu5 48.7(4) . . ?
Cu5 I6 I7 52.6(8) 17_666 13_666 ?
I5 I6 I7 143.4(2) 17_666 13_666 ?
Cu4 I6 I7 37.0(4) . 13_666 ?
Cu5 I6 I7 78.7(3) . 13_666 ?
Cu5 I6 Cu5 27.7(8) 17_666 9 ?
I5 I6 Cu5 137.3(3) 17_666 9 ?
Cu4 I6 Cu5 45.5(3) . 9 ?
Cu5 I6 Cu5 62.9(4) . 9 ?
I7 I6 Cu5 74.4(3) 13_666 9 ?
Cu5 I6 Cu4 15.5(8) 17_666 13_666 ?
I5 I6 Cu4 153.0(4) 17_666 13_666 ?
Cu4 I6 Cu4 25.9(7) . 13_666 ?
Cu5 I6 Cu4 33.6(3) . 13_666 ?
I7 I6 Cu4 62.9(3) 13_666 13_666 ?
Cu5 I6 Cu4 32.8(2) 9 13_666 ?
Cu5 I6 Rb1 109.6(8) 17_666 5 ?
I5 I6 Rb1 82.9(2) 17_666 5 ?
Cu4 I6 Rb1 93.3(2) . 5 ?
Cu5 I6 Rb1 80.1(2) . 5 ?
I7 I6 Rb1 76.91(8) 13_666 5 ?
Cu5 I6 Rb1 136.6(2) 9 5 ?
Cu4 I6 Rb1 104.41(16) 13_666 5 ?
Cu5 I6 Rb1 87.4(8) 17_666 21_666 ?
I5 I6 Rb1 76.4(2) 17_666 21_666 ?
Cu4 I6 Rb1 103.6(4) . 21_666 ?
Cu5 I6 Rb1 73.1(3) . 21_666 ?
I7 I6 Rb1 140.00(10) 13_666 21_666 ?
Cu5 I6 Rb1 67.7(3) 9 21_666 ?
Cu4 I6 Rb1 78.1(3) 13_666 21_666 ?
Rb1 I6 Rb1 123.93(10) 5 21_666 ?
Cu5 I6 Rb1 75.1(8) 17_666 . ?
I5 I6 Rb1 106.2(2) 17_666 . ?
Cu4 I6 Rb1 78.3(2) . . ?
Cu5 I6 Rb1 123.3(2) . . ?
I7 I6 Rb1 65.84(7) 13_666 . ?
Cu5 I6 Rb1 65.7(2) 9 . ?
Cu4 I6 Rb1 89.85(16) 13_666 . ?
Rb1 I6 Rb1 128.11(9) 5 . ?
Rb1 I6 Rb1 107.70(8) 21_666 . ?
Cu4 I7 Cu5 43.6(3) 13_666 9 ?
Cu4 I7 Cu5 43.6(3) 13_666 . ?
Cu5 I7 Cu5 73.4(5) 9 . ?
Cu4 I7 Cu5 43.6(3) 13_666 5 ?
Cu5 I7 Cu5 73.4(5) 9 5 ?
Cu5 I7 Cu5 73.4(5) . 5 ?
Cu4 I7 I6 60.73(7) 13_666 21_666 ?
Cu5 I7 I6 90.0(3) 9 21_666 ?
Cu5 I7 I6 17.7(3) . 21_666 ?
Cu5 I7 I6 83.7(3) 5 21_666 ?
Cu4 I7 I6 60.73(7) 13_666 13_666 ?
Cu5 I7 I6 83.7(3) 9 13_666 ?
Cu5 I7 I6 90.0(3) . 13_666 ?
Cu5 I7 I6 17.7(3) 5 13_666 ?
I6 I7 I6 98.13(9) 21_666 13_666 ?
Cu4 I7 I6 60.73(7) 13_666 17_666 ?
Cu5 I7 I6 17.7(3) 9 17_666 ?
Cu5 I7 I6 83.7(3) . 17_666 ?
Cu5 I7 I6 90.0(3) 5 17_666 ?
I6 I7 I6 98.13(9) 21_666 17_666 ?
I6 I7 I6 98.13(9) 13_666 17_666 ?
Cu4 I7 Rb1 92.59(4) 13_666 21_666 ?
Cu5 I7 Rb1 70.1(3) 9 21_666 ?
Cu5 I7 Rb1 73.6(3) . 21_666 ?
Cu5 I7 Rb1 136.1(3) 5 21_666 ?
I6 I7 Rb1 72.96(7) 21_666 21_666 ?
I6 I7 Rb1 152.04(9) 13_666 21_666 ?
I6 I7 Rb1 58.40(7) 17_666 21_666 ?
Cu4 I7 Rb1 92.59(4) 13_666 13_666 ?
Cu5 I7 Rb1 136.1(3) 9 13_666 ?
Cu5 I7 Rb1 70.1(3) . 13_666 ?
Cu5 I7 Rb1 73.6(3) 5 13_666 ?
I6 I7 Rb1 58.40(7) 21_666 13_666 ?
I6 I7 Rb1 72.96(7) 13_666 13_666 ?
I6 I7 Rb1 152.04(9) 17_666 13_666 ?
Rb1 I7 Rb1 119.798(6) 21_666 13_666 ?
Cu4 I7 Rb1 92.59(4) 13_666 17_666 ?
Cu5 I7 Rb1 73.6(3) 9 17_666 ?
Cu5 I7 Rb1 136.1(3) . 17_666 ?
Cu5 I7 Rb1 70.1(3) 5 17_666 ?
I6 I7 Rb1 152.04(9) 21_666 17_666 ?
I6 I7 Rb1 58.40(7) 13_666 17_666 ?
I6 I7 Rb1 72.96(7) 17_666 17_666 ?
Rb1 I7 Rb1 119.798(6) 21_666 17_666 ?
Rb1 I7 Rb1 119.798(6) 13_666 17_666 ?
O2 Rb1 O1 56.5(2) . . ?
O2 Rb1 O6 111.7(2) . . ?
O1 Rb1 O6 56.2(2) . . ?
O2 Rb1 O4 109.8(2) . . ?
O1 Rb1 O4 137.1(2) . . ?
O6 Rb1 O4 110.2(2) . . ?
O2 Rb1 O3 56.3(2) . . ?
O1 Rb1 O3 106.1(2) . . ?
O6 Rb1 O3 139.3(2) . . ?
O4 Rb1 O3 55.0(2) . . ?
O2 Rb1 O5 132.5(3) . . ?
O1 Rb1 O5 101.2(2) . . ?
O6 Rb1 O5 54.9(2) . . ?
O4 Rb1 O5 55.5(2) . . ?
O3 Rb1 O5 101.9(2) . . ?
O2 Rb1 I6 128.0(2) . 9 ?
O1 Rb1 I6 126.3(2) . 9 ?
O6 Rb1 I6 100.44(17) . 9 ?
O4 Rb1 I6 94.87(16) . 9 ?
O3 Rb1 I6 117.32(16) . 9 ?
O5 Rb1 I6 99.37(16) . 9 ?
O2 Rb1 C12 77.0(3) . . ?
O1 Rb1 C12 22.4(3) . . ?
O6 Rb1 C12 40.6(3) . . ?
O4 Rb1 C12 144.9(3) . . ?
O3 Rb1 C12 128.4(3) . . ?
O5 Rb1 C12 93.7(3) . . ?
I6 Rb1 C12 107.8(3) 9 . ?
O2 Rb1 C5 76.6(3) . . ?
O1 Rb1 C5 127.9(3) . . ?
O6 Rb1 C5 145.2(3) . . ?
O4 Rb1 C5 39.6(3) . . ?
O3 Rb1 C5 21.9(2) . . ?
O5 Rb1 C5 93.8(3) . . ?
I6 Rb1 C5 99.3(2) 9 . ?
C12 Rb1 C5 150.1(3) . . ?
O2 Rb1 I5 149.1(2) . 13_666 ?
O1 Rb1 I5 124.63(18) . 13_666 ?
O6 Rb1 I5 83.03(17) . 13_666 ?
O4 Rb1 I5 88.43(17) . 13_666 ?
O3 Rb1 I5 128.50(17) . 13_666 ?
O5 Rb1 I5 78.40(17) . 13_666 ?
I6 Rb1 I5 21.99(8) 9 13_666 ?
C12 Rb1 I5 102.6(3) . 13_666 ?
C5 Rb1 I5 107.2(2) . 13_666 ?
O2 Rb1 C1 39.3(3) . . ?
O1 Rb1 C1 21.8(3) . . ?
O6 Rb1 C1 77.0(3) . . ?
O4 Rb1 C1 142.1(3) . . ?
O3 Rb1 C1 94.5(3) . . ?
O5 Rb1 C1 122.2(3) . . ?
I6 Rb1 C1 121.0(3) 9 . ?
C12 Rb1 C1 38.3(3) . . ?
C5 Rb1 C1 115.7(3) . . ?
I5 Rb1 C1 129.4(3) 13_666 . ?
O2 Rb1 C4 39.8(3) . . ?
O1 Rb1 C4 95.5(3) . . ?
O6 Rb1 C4 145.5(3) . . ?
O4 Rb1 C4 75.7(3) . . ?
O3 Rb1 C4 21.8(3) . . ?
O5 Rb1 C4 123.2(3) . . ?
I6 Rb1 C4 113.1(2) 9 . ?
C12 Rb1 C4 116.7(3) . . ?
C5 Rb1 C4 37.8(3) . . ?
I5 Rb1 C4 131.5(2) 13_666 . ?
C1 Rb1 C4 79.0(3) . . ?
O7 Rb2 O7 107.99(17) 12_565 . ?
O7 Rb2 O7 107.99(17) 12_565 6_456 ?
O7 Rb2 O7 107.99(17) . 6_456 ?
O7 Rb2 N98 85.3(3) 12_565 12_565 ?
O7 Rb2 N98 84.0(3) . 12_565 ?
O7 Rb2 N98 157.4(3) 6_456 12_565 ?
O7 Rb2 N98 157.4(3) 12_565 . ?
O7 Rb2 N98 85.3(3) . . ?
O7 Rb2 N98 84.0(3) 6_456 . ?
N98 Rb2 N98 77.8(4) 12_565 . ?
O7 Rb2 N98 84.0(3) 12_565 6_456 ?
O7 Rb2 N98 157.4(3) . 6_456 ?
O7 Rb2 N98 85.3(3) 6_456 6_456 ?
N98 Rb2 N98 77.8(4) 12_565 6_456 ?
N98 Rb2 N98 77.8(4) . 6_456 ?
O7 Rb2 O8 129.8(2) 12_565 12_565 ?
O7 Rb2 O8 54.4(2) . 12_565 ?
O7 Rb2 O8 54.4(2) 6_456 12_565 ?
N98 Rb2 O8 129.9(3) 12_565 12_565 ?
N98 Rb2 O8 72.8(3) . 12_565 ?
N98 Rb2 O8 131.6(3) 6_456 12_565 ?
O7 Rb2 O8 54.4(2) 12_565 6_456 ?
O7 Rb2 O8 54.4(2) . 6_456 ?
O7 Rb2 O8 129.8(2) 6_456 6_456 ?
N98 Rb2 O8 72.8(3) 12_565 6_456 ?
N98 Rb2 O8 131.6(3) . 6_456 ?
N98 Rb2 O8 129.9(3) 6_456 6_456 ?
O8 Rb2 O8 98.1(2) 12_565 6_456 ?
O7 Rb2 O8 54.4(2) 12_565 . ?
O7 Rb2 O8 129.8(2) . . ?
O7 Rb2 O8 54.4(2) 6_456 . ?
N98 Rb2 O8 131.6(3) 12_565 . ?
N98 Rb2 O8 129.9(3) . . ?
N98 Rb2 O8 72.8(3) 6_456 . ?
O8 Rb2 O8 98.1(2) 12_565 . ?
O8 Rb2 O8 98.1(2) 6_456 . ?
O9 Rb3 O9 180.0(3) 18_665 6_456 ?
O9 Rb3 O9 118.94(9) 18_665 24_556 ?
O9 Rb3 O9 61.06(9) 6_456 24_556 ?
O9 Rb3 O9 61.06(9) 18_665 12_565 ?
O9 Rb3 O9 118.94(9) 6_456 12_565 ?
O9 Rb3 O9 180.000(2) 24_556 12_565 ?
O9 Rb3 O9 61.06(9) 18_665 . ?
O9 Rb3 O9 118.94(9) 6_456 . ?
O9 Rb3 O9 61.06(9) 24_556 . ?
O9 Rb3 O9 118.94(9) 12_565 . ?
O9 Rb3 O9 118.94(9) 18_665 13_566 ?
O9 Rb3 O9 61.06(9) 6_456 13_566 ?
O9 Rb3 O9 118.94(9) 24_556 13_566 ?
O9 Rb3 O9 61.06(9) 12_565 13_566 ?
O9 Rb3 O9 180.0(7) . 13_566 ?
O9 Rb3 C18 159.8(5) 18_665 6_456 ?
O9 Rb3 C18 20.2(5) 6_456 6_456 ?
O9 Rb3 C18 42.4(6) 24_556 6_456 ?
O9 Rb3 C18 137.6(6) 12_565 6_456 ?
O9 Rb3 C18 102.8(6) . 6_456 ?
O9 Rb3 C18 77.2(6) 13_566 6_456 ?
O9 Rb3 C18 20.2(5) 18_665 18_665 ?
O9 Rb3 C18 159.8(5) 6_456 18_665 ?
O9 Rb3 C18 137.6(6) 24_556 18_665 ?
O9 Rb3 C18 42.4(6) 12_565 18_665 ?
O9 Rb3 C18 77.2(6) . 18_665 ?
O9 Rb3 C18 102.8(6) 13_566 18_665 ?
C18 Rb3 C18 180.000(2) 6_456 18_665 ?
O9 Rb3 C18 42.4(6) 18_665 . ?
O9 Rb3 C18 137.6(6) 6_456 . ?
O9 Rb3 C18 77.2(6) 24_556 . ?
O9 Rb3 C18 102.8(6) 12_565 . ?
O9 Rb3 C18 20.2(5) . . ?
O9 Rb3 C18 159.8(5) 13_566 . ?
C18 Rb3 C18 119.49(7) 6_456 . ?
C18 Rb3 C18 60.51(7) 18_665 . ?
O9 Rb3 C18 137.6(6) 18_665 13_566 ?
O9 Rb3 C18 42.4(6) 6_456 13_566 ?
O9 Rb3 C18 102.8(6) 24_556 13_566 ?
O9 Rb3 C18 77.2(6) 12_565 13_566 ?
O9 Rb3 C18 159.8(5) . 13_566 ?
O9 Rb3 C18 20.2(5) 13_566 13_566 ?
C18 Rb3 C18 60.51(7) 6_456 13_566 ?
C18 Rb3 C18 119.49(7) 18_665 13_566 ?
C18 Rb3 C18 180.0(5) . 13_566 ?
O9 Rb3 C18 77.2(6) 18_665 12_565 ?
O9 Rb3 C18 102.8(6) 6_456 12_565 ?
O9 Rb3 C18 159.8(5) 24_556 12_565 ?
O9 Rb3 C18 20.2(5) 12_565 12_565 ?
O9 Rb3 C18 137.6(6) . 12_565 ?
O9 Rb3 C18 42.4(6) 13_566 12_565 ?
C18 Rb3 C18 119.49(7) 6_456 12_565 ?
C18 Rb3 C18 60.51(7) 18_665 12_565 ?
C18 Rb3 C18 119.49(7) . 12_565 ?
C18 Rb3 C18 60.51(7) 13_566 12_565 ?
O9 Rb3 C18 102.8(6) 18_665 24_556 ?
O9 Rb3 C18 77.2(6) 6_456 24_556 ?
O9 Rb3 C18 20.2(5) 24_556 24_556 ?
O9 Rb3 C18 159.8(5) 12_565 24_556 ?
O9 Rb3 C18 42.4(6) . 24_556 ?
O9 Rb3 C18 137.6(6) 13_566 24_556 ?
C18 Rb3 C18 60.51(7) 6_456 24_556 ?
C18 Rb3 C18 119.49(7) 18_665 24_556 ?
C18 Rb3 C18 60.51(7) . 24_556 ?
C18 Rb3 C18 119.49(7) 13_566 24_556 ?
C18 Rb3 C18 180.000(2) 12_565 24_556 ?
C12 O1 C1 113.0(10) . . ?
C12 O1 Rb1 106.1(7) . . ?
C1 O1 Rb1 108.6(8) . . ?
O1 C1 C2 107.9(11) . . ?
O1 C1 Rb1 49.6(6) . . ?
C2 C1 Rb1 83.2(7) . . ?
O2 C2 C1 109.6(12) . . ?
C2 O2 C3 111.1(10) . . ?
C2 O2 Rb1 120.4(7) . . ?
C3 O2 Rb1 122.1(7) . . ?
O2 C3 C4 107.9(10) . . ?
O3 C4 C3 107.9(10) . . ?
O3 C4 Rb1 50.9(5) . . ?
C3 C4 Rb1 84.5(7) . . ?
C5 O3 C4 113.5(9) . . ?
C5 O3 Rb1 105.6(6) . . ?
C4 O3 Rb1 107.3(7) . . ?
O3 C5 C6 108.7(9) . . ?
O3 C5 Rb1 52.5(5) . . ?
C6 C5 Rb1 87.8(6) . . ?
O4 C6 C5 108.0(9) . . ?
C6 O4 C7 111.1(9) . . ?
C6 O4 Rb1 120.8(7) . . ?
C7 O4 Rb1 120.6(6) . . ?
O4 C7 C8 109.9(10) . . ?
O5 C8 C7 108.7(10) . . ?
C8 O5 C9 112.2(9) . . ?
C8 O5 Rb1 108.7(6) . . ?
C9 O5 Rb1 106.4(6) . . ?
O5 C9 C10 109.6(10) . . ?
O6 C10 C9 110.5(10) . . ?
C10 O6 C11 112.9(10) . . ?
C10 O6 Rb1 121.8(6) . . ?
C11 O6 Rb1 118.8(7) . . ?
O6 C11 C12 109.5(11) . . ?
O1 C12 C11 107.2(11) . . ?
O1 C12 Rb1 51.6(6) . . ?
C11 C12 Rb1 86.9(7) . . ?
O8 C13 C14 108.5(11) 6_456 . ?
O7 C14 C13 110.6(10) . . ?
C14 O7 C15 111.5(9) . 12_565 ?
C14 O7 Rb2 121.4(7) . . ?
C15 O7 Rb2 121.3(7) 12_565 . ?
O7 C15 C16 110.1(10) 6_456 . ?
O8 C16 C15 107.3(10) . . ?
C13 O8 C16 109.0(9) 12_565 . ?
C13 O8 Rb2 105.8(7) 12_565 . ?
C16 O8 Rb2 104.0(6) . . ?
O9 C17 C18 108(2) 18_665 . ?
O9 C17 Rb3 46.5(11) 18_665 . ?
C18 C17 Rb3 76.0(14) . . ?
O9 C18 C17 110(2) . . ?
O9 C18 Rb3 46.7(12) . . ?
C17 C18 Rb3 79.2(14) . . ?
C18 O9 C17 108.4(17) . 24_556 ?
C18 O9 Rb3 113.2(15) . . ?
C17 O9 Rb3 111.8(14) 24_556 . ?
C98 N98 Rb2 174.5(13) . . ?
N98 C98 C99 178.1(17) . . ?

loop_
_geom_bond_atom_site_label_1
_geom_bond_atom_site_label_2
_geom_bond_distance
_geom_bond_site_symmetry_2
_geom_bond_publ_flag
I1 Cu1 2.850(4) . ?
I1 Cu2 2.936(2) 10_655 ?
I1 Cu2 2.936(2) . ?
I1 Cu2 2.936(2) 7_564 ?
I2 Cu1 2.6207(13) . ?
I2 Cu3 2.6650(17) . ?
I2 Cu2 2.7108(18) 10_655 ?
I3 Cu3 2.5267(16) . ?
I3 Cu2 2.5393(16) . ?
I4 Cu3 2.6055(18) . ?
I4 Cu2 2.6419(17) 10_655 ?
Cu1 I2 2.6207(13) 7_564 ?
Cu1 I2 2.6207(13) 10_655 ?
Cu2 Cu3 2.543(2) 7_564 ?
Cu2 I4 2.6419(17) 7_564 ?
Cu2 I2 2.7108(18) 7_564 ?
Cu2 Cu3 3.026(3) . ?
Cu3 Cu2 2.543(2) 10_655 ?
Cu4 Cu4 1.37(4) 13_666 ?
Cu4 Cu5 1.726(11) 17_666 ?
Cu4 Cu5 1.726(11) 21_666 ?
Cu4 Cu5 1.726(11) 13_666 ?
Cu4 I7 1.803(19) 13_666 ?
Cu4 Cu5 2.199(17) . ?
Cu4 Cu5 2.199(17) 9 ?
Cu4 Cu5 2.199(17) 5 ?
Cu4 I6 2.611(5) 5 ?
Cu4 I6 2.611(5) . ?
Cu4 I6 2.611(5) 9 ?
Cu4 I6 3.109(11) 21_666 ?
Cu5 I6 0.960(12) 21_666 ?
Cu5 Cu4 1.726(11) 13_666 ?
Cu5 Cu5 2.19(2) 21_666 ?
Cu5 Cu5 2.19(2) 17_666 ?
Cu5 I5 2.328(13) . ?
Cu5 I7 2.502(10) . ?
Cu5 I6 2.714(14) . ?
Cu5 Cu5 2.989(19) 9 ?
Cu5 Cu5 2.989(19) 5 ?
Cu5 I6 2.997(13) 5 ?
Cu5 Rb1 4.017(13) 13_666 ?
I5 I6 1.391(5) 21_666 ?
I5 Rb1 3.688(4) 13_666 ?
I5 Rb1 3.954(4) 5 ?
I6 Cu5 0.960(12) 17_666 ?
I6 I5 1.391(5) 17_666 ?
I6 I7 2.966(4) 13_666 ?
I6 Cu5 2.997(13) 9 ?
I6 Cu4 3.109(11) 13_666 ?
I6 Rb1 3.592(4) 5 ?
I6 Rb1 4.041(3) 21_666 ?
I6 Rb1 4.305(4) . ?
I7 Cu4 1.803(19) 13_666 ?
I7 Cu5 2.502(10) 9 ?
I7 Cu5 2.502(10) 5 ?
I7 I6 2.966(4) 21_666 ?
I7 I6 2.966(4) 13_666 ?
I7 I6 2.966(4) 17_666 ?
I7 Rb1 4.1080(13) 21_666 ?
I7 Rb1 4.1080(13) 13_666 ?
I7 Rb1 4.1080(13) 17_666 ?
Rb1 O2 2.918(8) . ?
Rb1 O1 2.974(9) . ?
Rb1 O6 2.996(7) . ?
Rb1 O4 2.998(8) . ?
Rb1 O3 3.023(8) . ?
Rb1 O5 3.113(8) . ?
Rb1 I6 3.592(4) 9 ?
Rb1 C12 3.648(14) . ?
Rb1 C5 3.669(12) . ?
Rb1 I5 3.688(4) 13_666 ?
Rb1 C1 3.699(14) . ?
Rb1 C4 3.720(12) . ?
Rb2 O7 3.046(8) 12_565 ?
Rb2 O7 3.046(8) . ?
Rb2 O7 3.046(8) 6_456 ?
Rb2 N98 3.085(14) 12_565 ?
Rb2 N98 3.085(14) . ?
Rb2 N98 3.085(14) 6_456 ?
Rb2 O8 3.160(8) 12_565 ?
Rb2 O8 3.160(8) 6_456 ?
Rb2 O8 3.160(8) . ?
Rb3 O9 2.827(16) 18_665 ?
Rb3 O9 2.827(16) 6_456 ?
Rb3 O9 2.827(16) 24_556 ?
Rb3 O9 2.827(16) 12_565 ?
Rb3 O9 2.827(16) . ?
Rb3 O9 2.827(16) 13_566 ?
Rb3 C18 3.57(2) 6_456 ?
Rb3 C18 3.57(2) 18_665 ?
Rb3 C18 3.57(3) . ?
Rb3 C18 3.57(3) 13_566 ?
Rb3 C18 3.57(2) 12_565 ?
Rb3 C18 3.57(2) 24_556 ?
O1 C12 1.444(15) . ?
O1 C1 1.448(15) . ?
C1 C2 1.472(19) . ?
C2 O2 1.392(16) . ?
O2 C3 1.436(14) . ?
C3 C4 1.509(19) . ?
C4 O3 1.447(14) . ?
O3 C5 1.420(13) . ?
C5 C6 1.492(17) . ?
C6 O4 1.403(13) . ?
O4 C7 1.417(14) . ?
C7 C8 1.504(17) . ?
C8 O5 1.422(13) . ?
O5 C9 1.435(14) . ?
C9 C10 1.472(17) . ?
C10 O6 1.387(14) . ?
O6 C11 1.404(13) . ?
C11 C12 1.51(2) . ?
C13 O8 1.407(15) 6_456 ?
C13 C14 1.526(18) . ?
C14 O7 1.384(14) . ?
O7 C15 1.409(14) 12_565 ?
C15 O7 1.409(14) 6_456 ?
C15 C16 1.531(18) . ?
C16 O8 1.433(15) . ?
O8 C13 1.407(15) 12_565 ?
C17 O9 1.44(2) 18_665 ?
C17 C18 1.54(3) . ?
C18 O9 1.34(2) . ?
O9 C17 1.44(2) 24_556 ?
N98 C98 1.110(17) . ?
C98 C99 1.414(18) . ?

loop_
_geom_torsion_atom_site_label_1
_geom_torsion_atom_site_label_2
_geom_torsion_atom_site_label_3
_geom_torsion_atom_site_label_4
_geom_torsion
_geom_torsion_site_symmetry_1
_geom_torsion_site_symmetry_2
_geom_torsion_site_symmetry_3
_geom_torsion_site_symmetry_4
_geom_torsion_publ_flag
Cu3 I2 Cu1 I2 -85.97(11) . . . 7_564 ?
Cu2 I2 Cu1 I2 -144.41(13) 10_655 . . 7_564 ?
Cu3 I2 Cu1 I2 144.56(13) . . . 10_655 ?
Cu2 I2 Cu1 I2 86.12(11) 10_655 . . 10_655 ?
Cu3 I2 Cu1 I1 29.30(4) . . . . ?
Cu2 I2 Cu1 I1 -29.14(4) 10_655 . . . ?
Cu2 I1 Cu1 I2 147.97(4) 10_655 . . 7_564 ?
Cu2 I1 Cu1 I2 27.97(4) . . . 7_564 ?
Cu2 I1 Cu1 I2 -92.03(4) 7_564 . . 7_564 ?
Cu2 I1 Cu1 I2 27.97(4) 10_655 . . . ?
Cu2 I1 Cu1 I2 -92.03(4) . . . . ?
Cu2 I1 Cu1 I2 147.97(4) 7_564 . . . ?
Cu2 I1 Cu1 I2 -92.03(4) 10_655 . . 10_655 ?
Cu2 I1 Cu1 I2 147.97(4) . . . 10_655 ?
Cu2 I1 Cu1 I2 27.97(4) 7_564 . . 10_655 ?
Cu3 I3 Cu2 Cu3 75(5) . . . 7_564 ?
Cu3 I3 Cu2 I4 -140.80(10) . . . 7_564 ?
Cu3 I3 Cu2 I2 89.79(8) . . . 7_564 ?
Cu3 I3 Cu2 I1 -26.29(6) . . . . ?
Cu1 I1 Cu2 I3 99.43(6) . . . . ?
Cu2 I1 Cu2 I3 44.04(9) 10_655 . . . ?
Cu2 I1 Cu2 I3 154.82(3) 7_564 . . . ?
Cu1 I1 Cu2 Cu3 -79.01(5) . . . 7_564 ?
Cu2 I1 Cu2 Cu3 -134.40(5) 10_655 . . 7_564 ?
Cu2 I1 Cu2 Cu3 -23.62(7) 7_564 . . 7_564 ?
Cu1 I1 Cu2 I4 -132.66(5) . . . 7_564 ?
Cu2 I1 Cu2 I4 171.95(5) 10_655 . . 7_564 ?
Cu2 I1 Cu2 I4 -77.27(8) 7_564 . . 7_564 ?
Cu1 I1 Cu2 I2 -26.41(3) . . . 7_564 ?
Cu2 I1 Cu2 I2 -81.80(4) 10_655 . . 7_564 ?
Cu2 I1 Cu2 I2 28.98(6) 7_564 . . 7_564 ?
Cu1 I1 Cu2 Cu3 76.03(4) . . . . ?
Cu2 I1 Cu2 Cu3 20.64(6) 10_655 . . . ?
Cu2 I1 Cu2 Cu3 131.42(5) 7_564 . . . ?
Cu2 I3 Cu3 Cu2 8.9(4) . . . 10_655 ?
Cu2 I3 Cu3 I4 132.00(11) . . . . ?
Cu2 I3 Cu3 I2 -84.57(9) . . . . ?
Cu2 I4 Cu3 I3 -167.48(13) 10_655 . . . ?
Cu2 I4 Cu3 I2 45.44(7) 10_655 . . . ?
Cu2 I4 Cu3 Cu2 -92.75(14) 10_655 . . . ?
Cu1 I2 Cu3 I3 87.26(9) . . . . ?
Cu2 I2 Cu3 I3 165.17(12) 10_655 . . . ?
Cu1 I2 Cu3 Cu2 -77.91(7) . . . 10_655 ?
Cu1 I2 Cu3 I4 -122.84(8) . . . . ?
Cu2 I2 Cu3 I4 -44.93(7) 10_655 . . . ?
Cu1 I2 Cu3 Cu2 32.10(7) . . . . ?
Cu2 I2 Cu3 Cu2 110.01(10) 10_655 . . . ?
Cu3 Cu2 Cu3 I3 -178.21(11) 7_564 . . . ?
I4 Cu2 Cu3 I3 91.28(14) 7_564 . . . ?
I2 Cu2 Cu3 I3 -112.90(7) 7_564 . . . ?
I1 Cu2 Cu3 I3 152.44(6) . . . . ?
I3 Cu2 Cu3 Cu2 -177.79(9) . . . 10_655 ?
Cu3 Cu2 Cu3 Cu2 4.00(18) 7_564 . . 10_655 ?
I4 Cu2 Cu3 Cu2 -86.51(15) 7_564 . . 10_655 ?
I2 Cu2 Cu3 Cu2 69.31(11) 7_564 . . 10_655 ?
I1 Cu2 Cu3 Cu2 -25.35(9) . . . 10_655 ?
I3 Cu2 Cu3 I4 -104.27(12) . . . . ?
Cu3 Cu2 Cu3 I4 77.51(16) 7_564 . . . ?
I4 Cu2 Cu3 I4 -13.0(2) 7_564 . . . ?
I2 Cu2 Cu3 I4 142.83(10) 7_564 . . . ?
I1 Cu2 Cu3 I4 48.17(11) . . . . ?
I3 Cu2 Cu3 I2 116.71(7) . . . . ?
Cu3 Cu2 Cu3 I2 -61.50(13) 7_564 . . . ?
I4 Cu2 Cu3 I2 -152.01(12) 7_564 . . . ?
I2 Cu2 Cu3 I2 3.81(9) 7_564 . . . ?
I1 Cu2 Cu3 I2 -90.85(6) . . . . ?
Cu4 Cu4 Cu5 I6 -132(3) 13_666 . . 21_666 ?
Cu5 Cu4 Cu5 I6 119(3) 17_666 . . 21_666 ?
Cu5 Cu4 Cu5 I6 -22(3) 21_666 . . 21_666 ?
Cu5 Cu4 Cu5 I6 -132(3) 13_666 . . 21_666 ?
I7 Cu4 Cu5 I6 48(3) 13_666 . . 21_666 ?
Cu5 Cu4 Cu5 I6 -175(3) 9 . . 21_666 ?
Cu5 Cu4 Cu5 I6 -89(3) 5 . . 21_666 ?
I6 Cu4 Cu5 I6 -20(3) 5 . . 21_666 ?
I6 Cu4 Cu5 I6 108(3) . . . 21_666 ?
I6 Cu4 Cu5 I6 -143(2) 9 . . 21_666 ?
Cu5 Cu4 Cu5 Cu4 -109.5(6) 17_666 . . 13_666 ?
Cu5 Cu4 Cu5 Cu4 109.5(6) 21_666 . . 13_666 ?
Cu5 Cu4 Cu5 Cu4 0.000(4) 13_666 . . 13_666 ?
I7 Cu4 Cu5 Cu4 180.000(4) 13_666 . . 13_666 ?
Cu5 Cu4 Cu5 Cu4 -43.0(3) 9 . . 13_666 ?
Cu5 Cu4 Cu5 Cu4 43.0(3) 5 . . 13_666 ?
I6 Cu4 Cu5 Cu4 111.5(4) 5 . . 13_666 ?
I6 Cu4 Cu5 Cu4 -120.2(4) . . . 13_666 ?
I6 Cu4 Cu5 Cu4 -11.6(8) 9 . . 13_666 ?
I6 Cu4 Cu5 Cu4 132(3) 21_666 . . 13_666 ?
Cu4 Cu4 Cu5 Cu5 -109.5(6) 13_666 . . 21_666 ?
Cu5 Cu4 Cu5 Cu5 141.1(13) 17_666 . . 21_666 ?
Cu5 Cu4 Cu5 Cu5 -109.5(6) 13_666 . . 21_666 ?
I7 Cu4 Cu5 Cu5 70.5(6) 13_666 . . 21_666 ?
Cu5 Cu4 Cu5 Cu5 -152.4(7) 9 . . 21_666 ?
Cu5 Cu4 Cu5 Cu5 -66.5(7) 5 . . 21_666 ?
I6 Cu4 Cu5 Cu5 2.0(5) 5 . . 21_666 ?
I6 Cu4 Cu5 Cu5 130.3(8) . . . 21_666 ?
I6 Cu4 Cu5 Cu5 -121.1(10) 9 . . 21_666 ?
I6 Cu4 Cu5 Cu5 22(3) 21_666 . . 21_666 ?
Cu4 Cu4 Cu5 Cu5 109.5(6) 13_666 . . 17_666 ?
Cu5 Cu4 Cu5 Cu5 -141.1(13) 21_666 . . 17_666 ?
Cu5 Cu4 Cu5 Cu5 109.5(6) 13_666 . . 17_666 ?
I7 Cu4 Cu5 Cu5 -70.5(6) 13_666 . . 17_666 ?
Cu5 Cu4 Cu5 Cu5 66.5(7) 9 . . 17_666 ?
Cu5 Cu4 Cu5 Cu5 152.4(7) 5 . . 17_666 ?
I6 Cu4 Cu5 Cu5 -139.1(9) 5 . . 17_666 ?
I6 Cu4 Cu5 Cu5 -10.8(6) . . . 17_666 ?
I6 Cu4 Cu5 Cu5 97.9(10) 9 . . 17_666 ?
I6 Cu4 Cu5 Cu5 -119(3) 21_666 . . 17_666 ?
Cu4 Cu4 Cu5 I5 -150.9(14) 13_666 . . . ?
Cu5 Cu4 Cu5 I5 99.6(16) 17_666 . . . ?
Cu5 Cu4 Cu5 I5 -41.5(15) 21_666 . . . ?
Cu5 Cu4 Cu5 I5 -150.9(14) 13_666 . . . ?
I7 Cu4 Cu5 I5 29.1(14) 13_666 . . . ?
Cu5 Cu4 Cu5 I5 166.1(13) 9 . . . ?
Cu5 Cu4 Cu5 I5 -108.0(16) 5 . . . ?
I6 Cu4 Cu5 I5 -39.5(13) 5 . . . ?
I6 Cu4 Cu5 I5 88.8(12) . . . . ?
I6 Cu4 Cu5 I5 -162.5(7) 9 . . . ?
I6 Cu4 Cu5 I5 -19.2(17) 21_666 . . . ?
Cu4 Cu4 Cu5 I7 0.000(3) 13_666 . . . ?
Cu5 Cu4 Cu5 I7 -109.5(6) 17_666 . . . ?
Cu5 Cu4 Cu5 I7 109.5(6) 21_666 . . . ?
Cu5 Cu4 Cu5 I7 0.000(5) 13_666 . . . ?
I7 Cu4 Cu5 I7 180.000(2) 13_666 . . . ?
Cu5 Cu4 Cu5 I7 -43.0(3) 9 . . . ?
Cu5 Cu4 Cu5 I7 43.0(3) 5 . . . ?
I6 Cu4 Cu5 I7 111.5(4) 5 . . . ?
I6 Cu4 Cu5 I7 -120.2(4) . . . . ?
I6 Cu4 Cu5 I7 -11.6(8) 9 . . . ?
I6 Cu4 Cu5 I7 132(3) 21_666 . . . ?
Cu4 Cu4 Cu5 I6 120.2(4) 13_666 . . . ?
Cu5 Cu4 Cu5 I6 10.8(6) 17_666 . . . ?
Cu5 Cu4 Cu5 I6 -130.3(8) 21_666 . . . ?
Cu5 Cu4 Cu5 I6 120.2(3) 13_666 . . . ?
I7 Cu4 Cu5 I6 -59.8(4) 13_666 . . . ?
Cu5 Cu4 Cu5 I6 77.3(4) 9 . . . ?
Cu5 Cu4 Cu5 I6 163.2(5) 5 . . . ?
I6 Cu4 Cu5 I6 -128.3(4) 5 . . . ?
I6 Cu4 Cu5 I6 108.6(5) 9 . . . ?
I6 Cu4 Cu5 I6 -108(3) 21_666 . . . ?
Cu4 Cu4 Cu5 Cu5 43.0(3) 13_666 . . 9 ?
Cu5 Cu4 Cu5 Cu5 -66.5(7) 17_666 . . 9 ?
Cu5 Cu4 Cu5 Cu5 152.4(7) 21_666 . . 9 ?
Cu5 Cu4 Cu5 Cu5 43.0(3) 13_666 . . 9 ?
I7 Cu4 Cu5 Cu5 -137.0(3) 13_666 . . 9 ?
Cu5 Cu4 Cu5 Cu5 85.9(6) 5 . . 9 ?
I6 Cu4 Cu5 Cu5 154.4(6) 5 . . 9 ?
I6 Cu4 Cu5 Cu5 -77.3(4) . . . 9 ?
I6 Cu4 Cu5 Cu5 31.4(7) 9 . . 9 ?
I6 Cu4 Cu5 Cu5 175(3) 21_666 . . 9 ?
Cu4 Cu4 Cu5 Cu5 -43.0(3) 13_666 . . 5 ?
Cu5 Cu4 Cu5 Cu5 -152.4(7) 17_666 . . 5 ?
Cu5 Cu4 Cu5 Cu5 66.5(7) 21_666 . . 5 ?
Cu5 Cu4 Cu5 Cu5 -43.0(3) 13_666 . . 5 ?
I7 Cu4 Cu5 Cu5 137.0(3) 13_666 . . 5 ?
Cu5 Cu4 Cu5 Cu5 -85.9(6) 9 . . 5 ?
I6 Cu4 Cu5 Cu5 68.5(4) 5 . . 5 ?
I6 Cu4 Cu5 Cu5 -163.2(5) . . . 5 ?
I6 Cu4 Cu5 Cu5 -54.6(9) 9 . . 5 ?
I6 Cu4 Cu5 Cu5 89(3) 21_666 . . 5 ?
Cu4 Cu4 Cu5 I6 -111.5(4) 13_666 . . 5 ?
Cu5 Cu4 Cu5 I6 139.1(9) 17_666 . . 5 ?
Cu5 Cu4 Cu5 I6 -2.0(5) 21_666 . . 5 ?
Cu5 Cu4 Cu5 I6 -111.5(4) 13_666 . . 5 ?
I7 Cu4 Cu5 I6 68.5(4) 13_666 . . 5 ?
Cu5 Cu4 Cu5 I6 -154.4(6) 9 . . 5 ?
Cu5 Cu4 Cu5 I6 -68.5(4) 5 . . 5 ?
I6 Cu4 Cu5 I6 128.3(4) . . . 5 ?
I6 Cu4 Cu5 I6 -123.1(7) 9 . . 5 ?
I6 Cu4 Cu5 I6 20(3) 21_666 . . 5 ?
Cu4 Cu4 Cu5 Rb1 -69.9(3) 13_666 . . 13_666 ?
Cu5 Cu4 Cu5 Rb1 -179.4(8) 17_666 . . 13_666 ?
Cu5 Cu4 Cu5 Rb1 39.5(6) 21_666 . . 13_666 ?
Cu5 Cu4 Cu5 Rb1 -69.9(3) 13_666 . . 13_666 ?
I7 Cu4 Cu5 Rb1 110.1(3) 13_666 . . 13_666 ?
Cu5 Cu4 Cu5 Rb1 -112.92(19) 9 . . 13_666 ?
Cu5 Cu4 Cu5 Rb1 -27.0(6) 5 . . 13_666 ?
I6 Cu4 Cu5 Rb1 41.5(5) 5 . . 13_666 ?
I6 Cu4 Cu5 Rb1 169.8(4) . . . 13_666 ?
I6 Cu4 Cu5 Rb1 -81.6(6) 9 . . 13_666 ?
I6 Cu4 Cu5 Rb1 62(3) 21_666 . . 13_666 ?
Cu4 Cu5 I5 I6 22(2) 13_666 . . 21_666 ?
Cu5 Cu5 I5 I6 102(3) 21_666 . . 21_666 ?
Cu5 Cu5 I5 I6 -154(4) 17_666 . . 21_666 ?
Cu4 Cu5 I5 I6 133(4) . . . 21_666 ?
I7 Cu5 I5 I6 -13(3) . . . 21_666 ?
I6 Cu5 I5 I6 -151(3) . . . 21_666 ?
Cu5 Cu5 I5 I6 -76(3) 9 . . 21_666 ?
Cu5 Cu5 I5 I6 53(3) 5 . . 21_666 ?
I6 Cu5 I5 I6 100(3) 5 . . 21_666 ?
Rb1 Cu5 I5 I6 39(3) 13_666 . . 21_666 ?
I6 Cu5 I5 Rb1 -39(3) 21_666 . . 13_666 ?
Cu4 Cu5 I5 Rb1 -17(3) 13_666 . . 13_666 ?
Cu5 Cu5 I5 Rb1 63.1(6) 21_666 . . 13_666 ?
Cu5 Cu5 I5 Rb1 167.1(10) 17_666 . . 13_666 ?
Cu4 Cu5 I5 Rb1 93.9(12) . . . 13_666 ?
I7 Cu5 I5 Rb1 -52.4(4) . . . 13_666 ?
I6 Cu5 I5 Rb1 169.7(4) . . . 13_666 ?
Cu5 Cu5 I5 Rb1 -115.5(13) 9 . . 13_666 ?
Cu5 Cu5 I5 Rb1 13.4(4) 5 . . 13_666 ?
I6 Cu5 I5 Rb1 60.8(3) 5 . . 13_666 ?
I6 Cu5 I5 Rb1 -167(3) 21_666 . . 5 ?
Cu4 Cu5 I5 Rb1 -145(3) 13_666 . . 5 ?
Cu5 Cu5 I5 Rb1 -65.1(7) 21_666 . . 5 ?
Cu5 Cu5 I5 Rb1 38.9(9) 17_666 . . 5 ?
Cu4 Cu5 I5 Rb1 -34.2(12) . . . 5 ?
I7 Cu5 I5 Rb1 179.4(5) . . . 5 ?
I6 Cu5 I5 Rb1 41.5(4) . . . 5 ?
Cu5 Cu5 I5 Rb1 116.4(13) 9 . . 5 ?
Cu5 Cu5 I5 Rb1 -114.7(4) 5 . . 5 ?
I6 Cu5 I5 Rb1 -67.3(3) 5 . . 5 ?
Rb1 Cu5 I5 Rb1 -128.18(13) 13_666 . . 5 ?
Cu4 Cu4 I6 Cu5 37(3) 13_666 . . 17_666 ?
Cu5 Cu4 I6 Cu5 130(3) 21_666 . . 17_666 ?
Cu5 Cu4 I6 Cu5 -58(2) 13_666 . . 17_666 ?
I7 Cu4 I6 Cu5 -143(3) 13_666 . . 17_666 ?
Cu5 Cu4 I6 Cu5 80(2) . . . 17_666 ?
Cu5 Cu4 I6 Cu5 -11(2) 9 . . 17_666 ?
Cu5 Cu4 I6 Cu5 46(3) 5 . . 17_666 ?
I6 Cu4 I6 Cu5 140(3) 5 . . 17_666 ?
I6 Cu4 I6 Cu5 -66(2) 9 . . 17_666 ?
I6 Cu4 I6 Cu5 87(3) 21_666 . . 17_666 ?
Cu4 Cu4 I6 I5 -81(6) 13_666 . . 17_666 ?
Cu5 Cu4 I6 I5 -118(6) 17_666 . . 17_666 ?
Cu5 Cu4 I6 I5 12(7) 21_666 . . 17_666 ?
Cu5 Cu4 I6 I5 -177(100) 13_666 . . 17_666 ?
I7 Cu4 I6 I5 99(6) 13_666 . . 17_666 ?
Cu5 Cu4 I6 I5 -38(6) . . . 17_666 ?
Cu5 Cu4 I6 I5 -129(6) 9 . . 17_666 ?
Cu5 Cu4 I6 I5 -72(6) 5 . . 17_666 ?
I6 Cu4 I6 I5 22(6) 5 . . 17_666 ?
I6 Cu4 I6 I5 176(5) 9 . . 17_666 ?
I6 Cu4 I6 I5 -31(6) 21_666 . . 17_666 ?
Cu4 Cu4 I6 Cu5 -43.2(4) 13_666 . . . ?
Cu5 Cu4 I6 Cu5 -80(2) 17_666 . . . ?
Cu5 Cu4 I6 Cu5 50.0(10) 21_666 . . . ?
Cu5 Cu4 I6 Cu5 -138.5(15) 13_666 . . . ?
I7 Cu4 I6 Cu5 136.8(4) 13_666 . . . ?
Cu5 Cu4 I6 Cu5 -90.7(7) 9 . . . ?
Cu5 Cu4 I6 Cu5 -34.0(7) 5 . . . ?
I6 Cu4 I6 Cu5 60.0(5) 5 . . . ?
I6 Cu4 I6 Cu5 -146.4(10) 9 . . . ?
I6 Cu4 I6 Cu5 6.8(3) 21_666 . . . ?
Cu4 Cu4 I6 I7 180.0 13_666 . . 13_666 ?
Cu5 Cu4 I6 I7 143(3) 17_666 . . 13_666 ?
Cu5 Cu4 I6 I7 -86.9(11) 21_666 . . 13_666 ?
Cu5 Cu4 I6 I7 84.7(13) 13_666 . . 13_666 ?
Cu5 Cu4 I6 I7 -136.8(4) . . . 13_666 ?
Cu5 Cu4 I6 I7 132.5(4) 9 . . 13_666 ?
Cu5 Cu4 I6 I7 -170.8(6) 5 . . 13_666 ?
I6 Cu4 I6 I7 -76.8(7) 5 . . 13_666 ?
I6 Cu4 I6 I7 76.8(7) 9 . . 13_666 ?
I6 Cu4 I6 I7 -130.04(19) 21_666 . . 13_666 ?
Cu4 Cu4 I6 Cu5 47.5(4) 13_666 . . 9 ?
Cu5 Cu4 I6 Cu5 11(2) 17_666 . . 9 ?
Cu5 Cu4 I6 Cu5 140.6(13) 21_666 . . 9 ?
Cu5 Cu4 I6 Cu5 -47.8(12) 13_666 . . 9 ?
I7 Cu4 I6 Cu5 -132.5(4) 13_666 . . 9 ?
Cu5 Cu4 I6 Cu5 90.7(7) . . . 9 ?
Cu5 Cu4 I6 Cu5 56.7(10) 5 . . 9 ?
I6 Cu4 I6 Cu5 150.7(10) 5 . . 9 ?
I6 Cu4 I6 Cu5 -55.7(5) 9 . . 9 ?
I6 Cu4 I6 Cu5 97.5(5) 21_666 . . 9 ?
Cu5 Cu4 I6 Cu4 -37(3) 17_666 . . 13_666 ?
Cu5 Cu4 I6 Cu4 93.1(11) 21_666 . . 13_666 ?
Cu5 Cu4 I6 Cu4 -95.3(13) 13_666 . . 13_666 ?
I7 Cu4 I6 Cu4 180.000(3) 13_666 . . 13_666 ?
Cu5 Cu4 I6 Cu4 43.2(4) . . . 13_666 ?
Cu5 Cu4 I6 Cu4 -47.5(4) 9 . . 13_666 ?
Cu5 Cu4 I6 Cu4 9.2(6) 5 . . 13_666 ?
I6 Cu4 I6 Cu4 103.2(7) 5 . . 13_666 ?
I6 Cu4 I6 Cu4 -103.2(7) 9 . . 13_666 ?
I6 Cu4 I6 Cu4 49.96(19) 21_666 . . 13_666 ?
Cu4 Cu4 I6 Rb1 -116.90(6) 13_666 . . 5 ?
Cu5 Cu4 I6 Rb1 -154(3) 17_666 . . 5 ?
Cu5 Cu4 I6 Rb1 -23.8(11) 21_666 . . 5 ?
Cu5 Cu4 I6 Rb1 147.8(13) 13_666 . . 5 ?
I7 Cu4 I6 Rb1 63.10(6) 13_666 . . 5 ?
Cu5 Cu4 I6 Rb1 -73.7(4) . . . 5 ?
Cu5 Cu4 I6 Rb1 -164.4(4) 9 . . 5 ?
Cu5 Cu4 I6 Rb1 -107.7(7) 5 . . 5 ?
I6 Cu4 I6 Rb1 -13.7(7) 5 . . 5 ?
I6 Cu4 I6 Rb1 139.9(7) 9 . . 5 ?
I6 Cu4 I6 Rb1 -66.9(2) 21_666 . . 5 ?
Cu4 Cu4 I6 Rb1 9.20(9) 13_666 . . 21_666 ?
Cu5 Cu4 I6 Rb1 -28(3) 17_666 . . 21_666 ?
Cu5 Cu4 I6 Rb1 102.3(11) 21_666 . . 21_666 ?
Cu5 Cu4 I6 Rb1 -86.1(13) 13_666 . . 21_666 ?
I7 Cu4 I6 Rb1 -170.80(9) 13_666 . . 21_666 ?
Cu5 Cu4 I6 Rb1 52.4(4) . . . 21_666 ?
Cu5 Cu4 I6 Rb1 -38.3(4) 9 . . 21_666 ?
Cu5 Cu4 I6 Rb1 18.4(7) 5 . . 21_666 ?
I6 Cu4 I6 Rb1 112.4(7) 5 . . 21_666 ?
I6 Cu4 I6 Rb1 -94.0(7) 9 . . 21_666 ?
I6 Cu4 I6 Rb1 59.2(2) 21_666 . . 21_666 ?
Cu4 Cu4 I6 Rb1 114.82(8) 13_666 . . . ?
Cu5 Cu4 I6 Rb1 78(2) 17_666 . . . ?
Cu5 Cu4 I6 Rb1 -152.0(12) 21_666 . . . ?
Cu5 Cu4 I6 Rb1 19.5(12) 13_666 . . . ?
I7 Cu4 I6 Rb1 -65.18(8) 13_666 . . . ?
Cu5 Cu4 I6 Rb1 158.0(4) . . . . ?
Cu5 Cu4 I6 Rb1 67.3(4) 9 . . . ?
Cu5 Cu4 I6 Rb1 124.0(7) 5 . . . ?
I6 Cu4 I6 Rb1 -142.0(8) 5 . . . ?
I6 Cu4 I6 Rb1 11.6(6) 9 . . . ?
I6 Cu4 I6 Rb1 164.8(3) 21_666 . . . ?
I6 Cu5 I6 Cu5 -180(2) 21_666 . . 17_666 ?
Cu4 Cu5 I6 Cu5 8.2(11) 13_666 . . 17_666 ?
Cu5 Cu5 I6 Cu5 -58.1(10) 21_666 . . 17_666 ?
Cu4 Cu5 I6 Cu5 -24.4(11) . . . 17_666 ?
I5 Cu5 I6 Cu5 -174.0(14) . . . 17_666 ?
I7 Cu5 I6 Cu5 45.8(11) . . . 17_666 ?
Cu5 Cu5 I6 Cu5 28.8(13) 9 . . 17_666 ?
Cu5 Cu5 I6 Cu5 -11.5(12) 5 . . 17_666 ?
I6 Cu5 I6 Cu5 -67.5(11) 5 . . 17_666 ?
Rb1 Cu5 I6 Cu5 -99(3) 13_666 . . 17_666 ?
I6 Cu5 I6 I5 21.2(12) 21_666 . . 17_666 ?
Cu4 Cu5 I6 I5 -151.0(7) 13_666 . . 17_666 ?
Cu5 Cu5 I6 I5 142.7(3) 21_666 . . 17_666 ?
Cu5 Cu5 I6 I5 -159.2(12) 17_666 . . 17_666 ?
Cu4 Cu5 I6 I5 176.3(5) . . . 17_666 ?
I5 Cu5 I6 I5 26.8(7) . . . 17_666 ?
I7 Cu5 I6 I5 -113.4(5) . . . 17_666 ?
Cu5 Cu5 I6 I5 -130.4(4) 9 . . 17_666 ?
Cu5 Cu5 I6 I5 -170.7(3) 5 . . 17_666 ?
I6 Cu5 I6 I5 133.2(4) 5 . . 17_666 ?
Rb1 Cu5 I6 I5 102(2) 13_666 . . 17_666 ?
I6 Cu5 I6 Cu4 -155.1(12) 21_666 . . . ?
Cu4 Cu5 I6 Cu4 32.7(10) 13_666 . . . ?
Cu5 Cu5 I6 Cu4 -33.7(4) 21_666 . . . ?
Cu5 Cu5 I6 Cu4 24.4(11) 17_666 . . . ?
I5 Cu5 I6 Cu4 -149.6(7) . . . . ?
I7 Cu5 I6 Cu4 70.3(6) . . . . ?
Cu5 Cu5 I6 Cu4 53.3(5) 9 . . . ?
Cu5 Cu5 I6 Cu4 12.9(5) 5 . . . ?
I6 Cu5 I6 Cu4 -43.1(4) 5 . . . ?
Rb1 Cu5 I6 Cu4 -75(2) 13_666 . . . ?
I6 Cu5 I6 I7 -130.2(11) 21_666 . . 13_666 ?
Cu4 Cu5 I6 I7 57.6(7) 13_666 . . 13_666 ?
Cu5 Cu5 I6 I7 -8.8(3) 21_666 . . 13_666 ?
Cu5 Cu5 I6 I7 49.3(11) 17_666 . . 13_666 ?
Cu4 Cu5 I6 I7 24.9(4) . . . 13_666 ?
I5 Cu5 I6 I7 -124.7(5) . . . 13_666 ?
I7 Cu5 I6 I7 95.1(5) . . . 13_666 ?
Cu5 Cu5 I6 I7 78.1(3) 9 . . 13_666 ?
Cu5 Cu5 I6 I7 37.8(3) 5 . . 13_666 ?
I6 Cu5 I6 I7 -18.2(2) 5 . . 13_666 ?
Rb1 Cu5 I6 I7 -50(2) 13_666 . . 13_666 ?
I6 Cu5 I6 Cu5 151.6(11) 21_666 . . 9 ?
Cu4 Cu5 I6 Cu5 -20.6(7) 13_666 . . 9 ?
Cu5 Cu5 I6 Cu5 -86.9(3) 21_666 . . 9 ?
Cu5 Cu5 I6 Cu5 -28.8(13) 17_666 . . 9 ?
Cu4 Cu5 I6 Cu5 -53.3(5) . . . 9 ?
I5 Cu5 I6 Cu5 157.1(5) . . . 9 ?
I7 Cu5 I6 Cu5 17.0(5) . . . 9 ?
Cu5 Cu5 I6 Cu5 -40.35(19) 5 . . 9 ?
I6 Cu5 I6 Cu5 -96.4(3) 5 . . 9 ?
Rb1 Cu5 I6 Cu5 -128(2) 13_666 . . 9 ?
I6 Cu5 I6 Cu4 172.2(16) 21_666 . . 13_666 ?
Cu5 Cu5 I6 Cu4 -66.3(5) 21_666 . . 13_666 ?
Cu5 Cu5 I6 Cu4 -8.2(11) 17_666 . . 13_666 ?
Cu4 Cu5 I6 Cu4 -32.7(10) . . . 13_666 ?
I5 Cu5 I6 Cu4 177.7(10) . . . 13_666 ?
I7 Cu5 I6 Cu4 37.6(5) . . . 13_666 ?
Cu5 Cu5 I6 Cu4 20.6(7) 9 . . 13_666 ?
Cu5 Cu5 I6 Cu4 -19.8(6) 5 . . 13_666 ?
I6 Cu5 I6 Cu4 -75.8(7) 5 . . 13_666 ?
Rb1 Cu5 I6 Cu4 -107(3) 13_666 . . 13_666 ?
I6 Cu5 I6 Rb1 -51.7(10) 21_666 . . 5 ?
Cu4 Cu5 I6 Rb1 136.1(7) 13_666 . . 5 ?
Cu5 Cu5 I6 Rb1 69.7(4) 21_666 . . 5 ?
Cu5 Cu5 I6 Rb1 127.8(12) 17_666 . . 5 ?
Cu4 Cu5 I6 Rb1 103.4(4) . . . 5 ?
I5 Cu5 I6 Rb1 -46.2(4) . . . 5 ?
I7 Cu5 I6 Rb1 173.6(5) . . . 5 ?
Cu5 Cu5 I6 Rb1 156.6(2) 9 . . 5 ?
Cu5 Cu5 I6 Rb1 116.3(3) 5 . . 5 ?
I6 Cu5 I6 Rb1 60.3(2) 5 . . 5 ?
Rb1 Cu5 I6 Rb1 29(2) 13_666 . . 5 ?
I6 Cu5 I6 Rb1 78.5(11) 21_666 . . 21_666 ?
Cu4 Cu5 I6 Rb1 -93.8(7) 13_666 . . 21_666 ?
Cu5 Cu5 I6 Rb1 -160.1(3) 21_666 . . 21_666 ?
Cu5 Cu5 I6 Rb1 -102.0(11) 17_666 . . 21_666 ?
Cu4 Cu5 I6 Rb1 -126.4(4) . . . 21_666 ?
I5 Cu5 I6 Rb1 84.0(5) . . . 21_666 ?
I7 Cu5 I6 Rb1 -56.2(4) . . . 21_666 ?
Cu5 Cu5 I6 Rb1 -73.2(3) 9 . . 21_666 ?
Cu5 Cu5 I6 Rb1 -113.5(3) 5 . . 21_666 ?
I6 Cu5 I6 Rb1 -169.5(3) 5 . . 21_666 ?
Rb1 Cu5 I6 Rb1 159(2) 13_666 . . 21_666 ?
I6 Cu5 I6 Rb1 178.9(9) 21_666 . . . ?
Cu4 Cu5 I6 Rb1 6.7(8) 13_666 . . . ?
Cu5 Cu5 I6 Rb1 -59.7(5) 21_666 . . . ?
Cu5 Cu5 I6 Rb1 -1.6(12) 17_666 . . . ?
Cu4 Cu5 I6 Rb1 -26.0(5) . . . . ?
I5 Cu5 I6 Rb1 -175.6(3) . . . . ?
I7 Cu5 I6 Rb1 44.2(6) . . . . ?
Cu5 Cu5 I6 Rb1 27.3(3) 9 . . . ?
Cu5 Cu5 I6 Rb1 -13.1(4) 5 . . . ?
I6 Cu5 I6 Rb1 -69.1(3) 5 . . . ?
Rb1 Cu5 I6 Rb1 -101(2) 13_666 . . . ?
I6 Cu5 I7 Cu4 162.6(11) 21_666 . . 13_666 ?
Cu5 Cu5 I7 Cu4 43.8(4) 21_666 . . 13_666 ?
Cu5 Cu5 I7 Cu4 -43.8(4) 17_666 . . 13_666 ?
Cu4 Cu5 I7 Cu4 0.000(4) . . . 13_666 ?
I5 Cu5 I7 Cu4 165.0(7) . . . 13_666 ?
I6 Cu5 I7 Cu4 -57.5(4) . . . 13_666 ?
Cu5 Cu5 I7 Cu4 -38.57(16) 9 . . 13_666 ?
Cu5 Cu5 I7 Cu4 38.57(16) 5 . . 13_666 ?
I6 Cu5 I7 Cu4 54.7(3) 5 . . 13_666 ?
Rb1 Cu5 I7 Cu4 116.7(3) 13_666 . . 13_666 ?
I6 Cu5 I7 Cu5 -158.9(11) 21_666 . . 9 ?
Cu4 Cu5 I7 Cu5 38.57(16) 13_666 . . 9 ?
Cu5 Cu5 I7 Cu5 82.4(3) 21_666 . . 9 ?
Cu5 Cu5 I7 Cu5 -5.2(5) 17_666 . . 9 ?
Cu4 Cu5 I7 Cu5 38.57(16) . . . 9 ?
I5 Cu5 I7 Cu5 -156.5(7) . . . 9 ?
I6 Cu5 I7 Cu5 -19.0(6) . . . 9 ?
Cu5 Cu5 I7 Cu5 77.1(3) 5 . . 9 ?
I6 Cu5 I7 Cu5 93.31(18) 5 . . 9 ?
Rb1 Cu5 I7 Cu5 155.3(3) 13_666 . . 9 ?
I6 Cu5 I7 Cu5 124.0(12) 21_666 . . 5 ?
Cu4 Cu5 I7 Cu5 -38.57(16) 13_666 . . 5 ?
Cu5 Cu5 I7 Cu5 5.2(5) 21_666 . . 5 ?
Cu5 Cu5 I7 Cu5 -82.4(3) 17_666 . . 5 ?
Cu4 Cu5 I7 Cu5 -38.57(16) . . . 5 ?
I5 Cu5 I7 Cu5 126.4(7) . . . 5 ?
I6 Cu5 I7 Cu5 -96.1(2) . . . 5 ?
Cu5 Cu5 I7 Cu5 -77.1(3) 9 . . 5 ?
I6 Cu5 I7 Cu5 16.2(5) 5 . . 5 ?
Rb1 Cu5 I7 Cu5 78.2(4) 13_666 . . 5 ?
Cu4 Cu5 I7 I6 -162.6(11) 13_666 . . 21_666 ?
Cu5 Cu5 I7 I6 -118.8(11) 21_666 . . 21_666 ?
Cu5 Cu5 I7 I6 153.6(12) 17_666 . . 21_666 ?
Cu4 Cu5 I7 I6 -162.6(11) . . . 21_666 ?
I5 Cu5 I7 I6 2.4(5) . . . 21_666 ?
I6 Cu5 I7 I6 139.9(12) . . . 21_666 ?
Cu5 Cu5 I7 I6 158.9(11) 9 . . 21_666 ?
Cu5 Cu5 I7 I6 -124.0(12) 5 . . 21_666 ?
I6 Cu5 I7 I6 -107.8(10) 5 . . 21_666 ?
Rb1 Cu5 I7 I6 -45.8(8) 13_666 . . 21_666 ?
I6 Cu5 I7 I6 117.7(8) 21_666 . . 13_666 ?
Cu4 Cu5 I7 I6 -44.9(3) 13_666 . . 13_666 ?
Cu5 Cu5 I7 I6 -1.1(5) 21_666 . . 13_666 ?
Cu5 Cu5 I7 I6 -88.7(4) 17_666 . . 13_666 ?
Cu4 Cu5 I7 I6 -44.9(3) . . . 13_666 ?
I5 Cu5 I7 I6 120.1(5) . . . 13_666 ?
I6 Cu5 I7 I6 -102.4(4) . . . 13_666 ?
Cu5 Cu5 I7 I6 -83.5(3) 9 . . 13_666 ?
Cu5 Cu5 I7 I6 -6.3(3) 5 . . 13_666 ?
I6 Cu5 I7 I6 9.9(3) 5 . . 13_666 ?
Rb1 Cu5 I7 I6 71.84(13) 13_666 . . 13_666 ?
I6 Cu5 I7 I6 -144.1(9) 21_666 . . 17_666 ?
Cu4 Cu5 I7 I6 53.3(3) 13_666 . . 17_666 ?
Cu5 Cu5 I7 I6 97.1(5) 21_666 . . 17_666 ?
Cu5 Cu5 I7 I6 9.5(4) 17_666 . . 17_666 ?
Cu4 Cu5 I7 I6 53.3(3) . . . 17_666 ?
I5 Cu5 I7 I6 -141.7(5) . . . 17_666 ?
I6 Cu5 I7 I6 -4.2(4) . . . 17_666 ?
Cu5 Cu5 I7 I6 14.7(3) 9 . . 17_666 ?
Cu5 Cu5 I7 I6 91.9(3) 5 . . 17_666 ?
I6 Cu5 I7 I6 108.0(4) 5 . . 17_666 ?
Rb1 Cu5 I7 I6 170.03(15) 13_666 . . 17_666 ?
I6 Cu5 I7 Rb1 -85.3(9) 21_666 . . 21_666 ?
Cu4 Cu5 I7 Rb1 112.2(3) 13_666 . . 21_666 ?
Cu5 Cu5 I7 Rb1 155.9(6) 21_666 . . 21_666 ?
Cu5 Cu5 I7 Rb1 68.4(4) 17_666 . . 21_666 ?
Cu4 Cu5 I7 Rb1 112.2(3) . . . 21_666 ?
I5 Cu5 I7 Rb1 -82.9(5) . . . 21_666 ?
I6 Cu5 I7 Rb1 54.6(4) . . . 21_666 ?
Cu5 Cu5 I7 Rb1 73.6(4) 9 . . 21_666 ?
Cu5 Cu5 I7 Rb1 150.7(3) 5 . . 21_666 ?
I6 Cu5 I7 Rb1 166.9(4) 5 . . 21_666 ?
Rb1 Cu5 I7 Rb1 -131.1(2) 13_666 . . 21_666 ?
I6 Cu5 I7 Rb1 45.8(8) 21_666 . . 13_666 ?
Cu4 Cu5 I7 Rb1 -116.7(3) 13_666 . . 13_666 ?
Cu5 Cu5 I7 Rb1 -72.9(4) 21_666 . . 13_666 ?
Cu5 Cu5 I7 Rb1 -160.5(5) 17_666 . . 13_666 ?
Cu4 Cu5 I7 Rb1 -116.7(3) . . . 13_666 ?
I5 Cu5 I7 Rb1 48.2(4) . . . 13_666 ?
I6 Cu5 I7 Rb1 -174.3(5) . . . 13_666 ?
Cu5 Cu5 I7 Rb1 -155.3(3) 9 . . 13_666 ?
Cu5 Cu5 I7 Rb1 -78.2(4) 5 . . 13_666 ?
I6 Cu5 I7 Rb1 -62.0(3) 5 . . 13_666 ?
I6 Cu5 I7 Rb1 158.5(7) 21_666 . . 17_666 ?
Cu4 Cu5 I7 Rb1 -4.0(5) 13_666 . . 17_666 ?
Cu5 Cu5 I7 Rb1 39.8(7) 21_666 . . 17_666 ?
Cu5 Cu5 I7 Rb1 -47.8(6) 17_666 . . 17_666 ?
Cu4 Cu5 I7 Rb1 -4.0(5) . . . 17_666 ?
I5 Cu5 I7 Rb1 160.9(3) . . . 17_666 ?
I6 Cu5 I7 Rb1 -61.6(6) . . . 17_666 ?
Cu5 Cu5 I7 Rb1 -42.6(6) 9 . . 17_666 ?
Cu5 Cu5 I7 Rb1 34.5(5) 5 . . 17_666 ?
I6 Cu5 I7 Rb1 50.7(5) 5 . . 17_666 ?
Rb1 Cu5 I7 Rb1 112.7(3) 13_666 . . 17_666 ?
O2 Rb1 O1 C12 153.7(10) . . . . ?
O6 Rb1 O1 C12 -39.0(8) . . . . ?
O4 Rb1 O1 C12 -122.8(9) . . . . ?
O3 Rb1 O1 C12 -178.2(8) . . . . ?
O5 Rb1 O1 C12 -72.3(9) . . . . ?
I6 Rb1 O1 C12 38.3(9) 9 . . . ?
C5 Rb1 O1 C12 -176.1(8) . . . . ?
I5 Rb1 O1 C12 11.3(9) 13_666 . . . ?
C1 Rb1 O1 C12 121.7(13) . . . . ?
C4 Rb1 O1 C12 162.3(9) . . . . ?
O2 Rb1 O1 C1 32.0(8) . . . . ?
O6 Rb1 O1 C1 -160.8(10) . . . . ?
O4 Rb1 O1 C1 115.5(9) . . . . ?
O3 Rb1 O1 C1 60.0(9) . . . . ?
O5 Rb1 O1 C1 166.0(9) . . . . ?
I6 Rb1 O1 C1 -83.5(9) 9 . . . ?
C12 Rb1 O1 C1 -121.7(13) . . . . ?
C5 Rb1 O1 C1 62.2(10) . . . . ?
I5 Rb1 O1 C1 -110.5(8) 13_666 . . . ?
C4 Rb1 O1 C1 40.6(9) . . . . ?
C12 O1 C1 C2 178.5(14) . . . . ?
Rb1 O1 C1 C2 -64.1(14) . . . . ?
C12 O1 C1 Rb1 -117.4(13) . . . . ?
O2 Rb1 C1 O1 -135.7(12) . . . . ?
O6 Rb1 C1 O1 16.3(8) . . . . ?
O4 Rb1 C1 O1 -90.0(8) . . . . ?
O3 Rb1 C1 O1 -123.4(8) . . . . ?
O5 Rb1 C1 O1 -16.3(10) . . . . ?
I6 Rb1 C1 O1 110.8(8) 9 . . . ?
C12 Rb1 C1 O1 31.5(8) . . . . ?
C5 Rb1 C1 O1 -129.2(8) . . . . ?
I5 Rb1 C1 O1 85.8(9) 13_666 . . . ?
C4 Rb1 C1 O1 -138.7(9) . . . . ?
O2 Rb1 C1 C2 -15.2(8) . . . . ?
O1 Rb1 C1 C2 120.5(15) . . . . ?
O6 Rb1 C1 C2 136.8(10) . . . . ?
O4 Rb1 C1 C2 30.4(12) . . . . ?
O3 Rb1 C1 C2 -2.9(10) . . . . ?
O5 Rb1 C1 C2 104.2(9) . . . . ?
I6 Rb1 C1 C2 -128.7(9) 9 . . . ?
C12 Rb1 C1 C2 151.9(14) . . . . ?
C5 Rb1 C1 C2 -8.8(11) . . . . ?
I5 Rb1 C1 C2 -153.7(8) 13_666 . . . ?
C4 Rb1 C1 C2 -18.2(10) . . . . ?
O1 C1 C2 O2 65.3(17) . . . . ?
Rb1 C1 C2 O2 21.7(10) . . . . ?
C1 C2 O2 C3 174.9(12) . . . . ?
C1 C2 O2 Rb1 -32.6(16) . . . . ?
O1 Rb1 O2 C2 0.5(9) . . . . ?
O6 Rb1 O2 C2 -10.9(10) . . . . ?
O4 Rb1 O2 C2 -133.6(10) . . . . ?
O3 Rb1 O2 C2 -146.6(11) . . . . ?
O5 Rb1 O2 C2 -72.6(10) . . . . ?
I6 Rb1 O2 C2 113.1(10) 9 . . . ?
C12 Rb1 O2 C2 10.5(10) . . . . ?
C5 Rb1 O2 C2 -155.4(10) . . . . ?
I5 Rb1 O2 C2 103.4(10) 13_666 . . . ?
C1 Rb1 O2 C2 18.6(10) . . . . ?
C4 Rb1 O2 C2 -166.1(12) . . . . ?
O1 Rb1 O2 C3 150.0(11) . . . . ?
O6 Rb1 O2 C3 138.6(9) . . . . ?
O4 Rb1 O2 C3 15.9(10) . . . . ?
O3 Rb1 O2 C3 2.9(9) . . . . ?
O5 Rb1 O2 C3 76.9(10) . . . . ?
I6 Rb1 O2 C3 -97.4(9) 9 . . . ?
C12 Rb1 O2 C3 159.9(10) . . . . ?
C5 Rb1 O2 C3 -5.9(9) . . . . ?
I5 Rb1 O2 C3 -107.2(9) 13_666 . . . ?
C1 Rb1 O2 C3 168.1(12) . . . . ?
C4 Rb1 O2 C3 -16.6(9) . . . . ?
C2 O2 C3 C4 -179.8(11) . . . . ?
Rb1 O2 C3 C4 28.2(14) . . . . ?
O2 C3 C4 O3 -64.2(14) . . . . ?
O2 C3 C4 Rb1 -18.4(9) . . . . ?
O2 Rb1 C4 O3 131.8(9) . . . . ?
O1 Rb1 C4 O3 120.5(7) . . . . ?
O6 Rb1 C4 O3 88.2(8) . . . . ?
O4 Rb1 C4 O3 -16.8(7) . . . . ?
O5 Rb1 C4 O3 13.4(9) . . . . ?
I6 Rb1 C4 O3 -106.0(7) 9 . . . ?
C12 Rb1 C4 O3 128.0(7) . . . . ?
C5 Rb1 C4 O3 -31.2(6) . . . . ?
I5 Rb1 C4 O3 -91.5(7) 13_666 . . . ?
C1 Rb1 C4 O3 134.8(8) . . . . ?
O2 Rb1 C4 C3 13.4(7) . . . . ?
O1 Rb1 C4 C3 2.1(8) . . . . ?
O6 Rb1 C4 C3 -30.2(10) . . . . ?
O4 Rb1 C4 C3 -135.2(8) . . . . ?
O3 Rb1 C4 C3 -118.4(12) . . . . ?
O5 Rb1 C4 C3 -105.0(7) . . . . ?
I6 Rb1 C4 C3 135.6(7) 9 . . . ?
C12 Rb1 C4 C3 9.6(9) . . . . ?
C5 Rb1 C4 C3 -149.6(10) . . . . ?
I5 Rb1 C4 C3 150.0(7) 13_666 . . . ?
C1 Rb1 C4 C3 16.4(8) . . . . ?
C3 C4 O3 C5 -176.8(10) . . . . ?
Rb1 C4 O3 C5 116.3(10) . . . . ?
C3 C4 O3 Rb1 66.9(11) . . . . ?
O2 Rb1 O3 C5 -156.4(8) . . . . ?
O1 Rb1 O3 C5 175.5(7) . . . . ?
O6 Rb1 O3 C5 119.0(7) . . . . ?
O4 Rb1 O3 C5 38.6(7) . . . . ?
O5 Rb1 O3 C5 70.0(7) . . . . ?
I6 Rb1 O3 C5 -37.2(7) 9 . . . ?
C12 Rb1 O3 C5 174.6(7) . . . . ?
I5 Rb1 O3 C5 -14.5(8) 13_666 . . . ?
C1 Rb1 O3 C5 -165.7(7) . . . . ?
C4 Rb1 O3 C5 -121.4(11) . . . . ?
O2 Rb1 O3 C4 -35.0(7) . . . . ?
O1 Rb1 O3 C4 -63.2(8) . . . . ?
O6 Rb1 O3 C4 -119.7(7) . . . . ?
O4 Rb1 O3 C4 160.0(8) . . . . ?
O5 Rb1 O3 C4 -168.6(7) . . . . ?
I6 Rb1 O3 C4 84.2(7) 9 . . . ?
C12 Rb1 O3 C4 -64.0(8) . . . . ?
C5 Rb1 O3 C4 121.4(11) . . . . ?
I5 Rb1 O3 C4 106.9(7) 13_666 . . . ?
C1 Rb1 O3 C4 -44.4(8) . . . . ?
C4 O3 C5 C6 170.8(10) . . . . ?
Rb1 O3 C5 C6 -71.9(10) . . . . ?
C4 O3 C5 Rb1 -117.3(10) . . . . ?
O2 Rb1 C5 O3 20.0(7) . . . . ?
O1 Rb1 C5 O3 -5.5(8) . . . . ?
O6 Rb1 C5 O3 -89.0(8) . . . . ?
O4 Rb1 C5 O3 -126.6(8) . . . . ?
O5 Rb1 C5 O3 -112.8(7) . . . . ?
I6 Rb1 C5 O3 147.0(6) 9 . . . ?
C12 Rb1 C5 O3 -8.5(11) . . . . ?
I5 Rb1 C5 O3 168.2(6) 13_666 . . . ?
C1 Rb1 C5 O3 15.8(8) . . . . ?
C4 Rb1 C5 O3 31.1(6) . . . . ?
O2 Rb1 C5 C6 135.7(7) . . . . ?
O1 Rb1 C5 C6 110.2(7) . . . . ?
O6 Rb1 C5 C6 26.7(9) . . . . ?
O4 Rb1 C5 C6 -10.9(6) . . . . ?
O3 Rb1 C5 C6 115.7(10) . . . . ?
O5 Rb1 C5 C6 2.9(7) . . . . ?
I6 Rb1 C5 C6 -97.3(6) 9 . . . ?
C12 Rb1 C5 C6 107.2(8) . . . . ?
I5 Rb1 C5 C6 -76.2(7) 13_666 . . . ?
C1 Rb1 C5 C6 131.5(7) . . . . ?
C4 Rb1 C5 C6 146.8(9) . . . . ?
O3 C5 C6 O4 64.7(12) . . . . ?
Rb1 C5 C6 O4 15.7(8) . . . . ?
C5 C6 O4 C7 -172.8(9) . . . . ?
C5 C6 O4 Rb1 -22.7(11) . . . . ?
O2 Rb1 O4 C6 -21.1(8) . . . . ?
O1 Rb1 O4 C6 -82.9(8) . . . . ?
O6 Rb1 O4 C6 -144.6(7) . . . . ?
O3 Rb1 O4 C6 -7.8(7) . . . . ?
O5 Rb1 O4 C6 -149.6(8) . . . . ?
I6 Rb1 O4 C6 112.3(7) 9 . . . ?
C12 Rb1 O4 C6 -116.7(8) . . . . ?
C5 Rb1 O4 C6 13.6(7) . . . . ?
I5 Rb1 O4 C6 133.4(7) 13_666 . . . ?
C1 Rb1 O4 C6 -49.8(9) . . . . ?
C4 Rb1 O4 C6 -0.3(7) . . . . ?
O2 Rb1 O4 C7 126.1(8) . . . . ?
O1 Rb1 O4 C7 64.3(9) . . . . ?
O6 Rb1 O4 C7 2.6(8) . . . . ?
O3 Rb1 O4 C7 139.4(8) . . . . ?
O5 Rb1 O4 C7 -2.4(7) . . . . ?
I6 Rb1 O4 C7 -100.5(8) 9 . . . ?
C12 Rb1 O4 C7 30.6(10) . . . . ?
C5 Rb1 O4 C7 160.8(9) . . . . ?
I5 Rb1 O4 C7 -79.4(8) 13_666 . . . ?
C1 Rb1 O4 C7 97.4(9) . . . . ?
C4 Rb1 O4 C7 146.9(8) . . . . ?
C6 O4 C7 C8 -176.0(9) . . . . ?
Rb1 O4 C7 C8 33.9(12) . . . . ?
O4 C7 C8 O5 -66.3(13) . . . . ?
C7 C8 O5 C9 -179.7(10) . . . . ?
C7 C8 O5 Rb1 62.9(11) . . . . ?
O2 Rb1 O5 C8 -117.0(7) . . . . ?
O1 Rb1 O5 C8 -171.4(7) . . . . ?
O6 Rb1 O5 C8 154.7(8) . . . . ?
O4 Rb1 O5 C8 -31.0(7) . . . . ?
O3 Rb1 O5 C8 -62.2(8) . . . . ?
I6 Rb1 O5 C8 58.5(7) 9 . . . ?
C12 Rb1 O5 C8 167.3(8) . . . . ?
C5 Rb1 O5 C8 -41.6(8) . . . . ?
I5 Rb1 O5 C8 65.2(7) 13_666 . . . ?
C1 Rb1 O5 C8 -165.3(8) . . . . ?
C4 Rb1 O5 C8 -67.2(8) . . . . ?
O2 Rb1 O5 C9 122.0(7) . . . . ?
O1 Rb1 O5 C9 67.6(7) . . . . ?
O6 Rb1 O5 C9 33.7(7) . . . . ?
O4 Rb1 O5 C9 -152.0(7) . . . . ?
O3 Rb1 O5 C9 176.8(7) . . . . ?
I6 Rb1 O5 C9 -62.5(7) 9 . . . ?
C12 Rb1 O5 C9 46.3(7) . . . . ?
C5 Rb1 O5 C9 -162.6(7) . . . . ?
I5 Rb1 O5 C9 -55.9(7) 13_666 . . . ?
C1 Rb1 O5 C9 73.6(7) . . . . ?
C4 Rb1 O5 C9 171.8(7) . . . . ?
C8 O5 C9 C10 175.8(10) . . . . ?
Rb1 O5 C9 C10 -65.4(11) . . . . ?
O5 C9 C10 O6 64.4(14) . . . . ?
C9 C10 O6 C11 -178.7(11) . . . . ?
C9 C10 O6 Rb1 -27.4(14) . . . . ?
O2 Rb1 O6 C10 -130.8(9) . . . . ?
O1 Rb1 O6 C10 -142.2(10) . . . . ?
O4 Rb1 O6 C10 -8.3(9) . . . . ?
O3 Rb1 O6 C10 -67.7(9) . . . . ?
O5 Rb1 O6 C10 -3.3(8) . . . . ?
I6 Rb1 O6 C10 90.9(9) 9 . . . ?
C12 Rb1 O6 C10 -163.8(11) . . . . ?
C5 Rb1 O6 C10 -32.8(10) . . . . ?
I5 Rb1 O6 C10 77.4(9) 13_666 . . . ?
C1 Rb1 O6 C10 -149.4(9) . . . . ?
C4 Rb1 O6 C10 -102.4(9) . . . . ?
O2 Rb1 O6 C11 19.0(9) . . . . ?
O1 Rb1 O6 C11 7.5(9) . . . . ?
O4 Rb1 O6 C11 141.4(9) . . . . ?
O3 Rb1 O6 C11 82.1(9) . . . . ?
O5 Rb1 O6 C11 146.4(10) . . . . ?
I6 Rb1 O6 C11 -119.4(9) 9 . . . ?
C12 Rb1 O6 C11 -14.1(9) . . . . ?
C5 Rb1 O6 C11 116.9(9) . . . . ?
I5 Rb1 O6 C11 -132.9(9) 13_666 . . . ?
C1 Rb1 O6 C11 0.3(9) . . . . ?
C4 Rb1 O6 C11 47.3(11) . . . . ?
C10 O6 C11 C12 176.2(11) . . . . ?
Rb1 O6 C11 C12 23.8(14) . . . . ?
C1 O1 C12 C11 -169.7(13) . . . . ?
Rb1 O1 C12 C11 71.4(12) . . . . ?
C1 O1 C12 Rb1 118.9(13) . . . . ?
O6 C11 C12 O1 -65.0(15) . . . . ?
O6 C11 C12 Rb1 -16.9(10) . . . . ?
O2 Rb1 C12 O1 -22.3(8) . . . . ?
O6 Rb1 C12 O1 126.4(11) . . . . ?
O4 Rb1 C12 O1 83.8(9) . . . . ?
O3 Rb1 C12 O1 2.2(10) . . . . ?
O5 Rb1 C12 O1 110.5(8) . . . . ?
I6 Rb1 C12 O1 -148.4(8) 9 . . . ?
C5 Rb1 C12 O1 6.2(13) . . . . ?
I5 Rb1 C12 O1 -170.5(8) 13_666 . . . ?
C1 Rb1 C12 O1 -30.6(8) . . . . ?
C4 Rb1 C12 O1 -19.8(10) . . . . ?
O2 Rb1 C12 C11 -137.3(9) . . . . ?
O1 Rb1 C12 C11 -115.0(14) . . . . ?
O6 Rb1 C12 C11 11.4(7) . . . . ?
O4 Rb1 C12 C11 -31.2(11) . . . . ?
O3 Rb1 C12 C11 -112.8(8) . . . . ?
O5 Rb1 C12 C11 -4.5(9) . . . . ?
I6 Rb1 C12 C11 96.6(9) 9 . . . ?
C5 Rb1 C12 C11 -108.8(9) . . . . ?
I5 Rb1 C12 C11 74.5(9) 13_666 . . . ?
C1 Rb1 C12 C11 -145.6(12) . . . . ?
C4 Rb1 C12 C11 -134.8(8) . . . . ?
O8 C13 C14 O7 -65.2(15) 6_456 . . . ?
C13 C14 O7 C15 178.8(11) . . . 12_565 ?
C13 C14 O7 Rb2 25.2(15) . . . . ?
O7 Rb2 O7 C14 15.0(10) 12_565 . . . ?
O7 Rb2 O7 C14 131.6(8) 6_456 . . . ?
N98 Rb2 O7 C14 -68.1(10) 12_565 . . . ?
N98 Rb2 O7 C14 -146.3(10) . . . . ?
N98 Rb2 O7 C14 -104.6(12) 6_456 . . . ?
O8 Rb2 O7 C14 141.6(10) 12_565 . . . ?
O8 Rb2 O7 C14 5.0(9) 6_456 . . . ?
O8 Rb2 O7 C14 73.3(10) . . . . ?
O7 Rb2 O7 C15 -136.0(7) 12_565 . . 12_565 ?
O7 Rb2 O7 C15 -19.5(9) 6_456 . . 12_565 ?
N98 Rb2 O7 C15 140.9(9) 12_565 . . 12_565 ?
N98 Rb2 O7 C15 62.7(9) . . . 12_565 ?
N98 Rb2 O7 C15 104.4(11) 6_456 . . 12_565 ?
O8 Rb2 O7 C15 -9.4(8) 12_565 . . 12_565 ?
O8 Rb2 O7 C15 -146.0(9) 6_456 . . 12_565 ?
O8 Rb2 O7 C15 -77.7(9) . . . 12_565 ?
O7 C15 C16 O8 65.0(13) 6_456 . . . ?
C15 C16 O8 C13 176.0(10) . . . 12_565 ?
C15 C16 O8 Rb2 -71.4(9) . . . . ?
O7 Rb2 O8 C13 -36.7(7) 12_565 . . 12_565 ?
O7 Rb2 O8 C13 -120.8(7) . . . 12_565 ?
O7 Rb2 O8 C13 155.0(8) 6_456 . . 12_565 ?
N98 Rb2 O8 C13 3.1(9) 12_565 . . 12_565 ?
N98 Rb2 O8 C13 115.1(8) . . . 12_565 ?
N98 Rb2 O8 C13 58.3(8) 6_456 . . 12_565 ?
O8 Rb2 O8 C13 -170.6(7) 12_565 . . 12_565 ?
O8 Rb2 O8 C13 -71.1(8) 6_456 . . 12_565 ?
O7 Rb2 O8 C16 -151.6(8) 12_565 . . . ?
O7 Rb2 O8 C16 124.3(7) . . . . ?
O7 Rb2 O8 C16 40.2(7) 6_456 . . . ?
N98 Rb2 O8 C16 -111.8(8) 12_565 . . . ?
N98 Rb2 O8 C16 0.3(9) . . . . ?
N98 Rb2 O8 C16 -56.5(7) 6_456 . . . ?
O8 Rb2 O8 C16 74.6(8) 12_565 . . . ?
O8 Rb2 O8 C16 174.1(7) 6_456 . . . ?
O9 Rb3 C17 O9 180.0 6_456 . . 18_665 ?
O9 Rb3 C17 O9 -146.9(13) 24_556 . . 18_665 ?
O9 Rb3 C17 O9 33.1(13) 12_565 . . 18_665 ?
O9 Rb3 C17 O9 -156.3(13) . . . 18_665 ?
O9 Rb3 C17 O9 23.7(13) 13_566 . . 18_665 ?
C18 Rb3 C17 O9 -150.9(10) 6_456 . . 18_665 ?
C18 Rb3 C17 O9 29.1(10) 18_665 . . 18_665 ?
C18 Rb3 C17 O9 -132.7(17) . . . 18_665 ?
C18 Rb3 C17 O9 47.3(17) 13_566 . . 18_665 ?
C18 Rb3 C17 O9 24.2(12) 12_565 . . 18_665 ?
C18 Rb3 C17 O9 -155.8(12) 24_556 . . 18_665 ?
O9 Rb3 C17 C18 132.7(17) 18_665 . . . ?
O9 Rb3 C17 C18 -47.3(17) 6_456 . . . ?
O9 Rb3 C17 C18 -14.1(12) 24_556 . . . ?
O9 Rb3 C17 C18 165.9(12) 12_565 . . . ?
O9 Rb3 C17 C18 -23.6(9) . . . . ?
O9 Rb3 C17 C18 156.4(9) 13_566 . . . ?
C18 Rb3 C17 C18 -18.2(12) 6_456 . . . ?
C18 Rb3 C17 C18 161.8(12) 18_665 . . . ?
C18 Rb3 C17 C18 180.000(2) 13_566 . . . ?
C18 Rb3 C17 C18 157.0(12) 12_565 . . . ?
C18 Rb3 C17 C18 -23.0(12) 24_556 . . . ?
O9 C17 C18 O9 70(2) 18_665 . . . ?
Rb3 C17 C18 O9 35.8(14) . . . . ?
O9 C17 C18 Rb3 34.1(14) 18_665 . . . ?
O9 Rb3 C18 O9 -154.5(14) 18_665 . . . ?
O9 Rb3 C18 O9 25.5(14) 6_456 . . . ?
O9 Rb3 C18 O9 35.0(15) 24_556 . . . ?
O9 Rb3 C18 O9 -145.0(15) 12_565 . . . ?
O9 Rb3 C18 O9 180.000(3) 13_566 . . . ?
C18 Rb3 C18 O9 36.9(17) 6_456 . . . ?
C18 Rb3 C18 O9 -143.1(17) 18_665 . . . ?
C18 Rb3 C18 O9 -35(100) 13_566 . . . ?
C18 Rb3 C18 O9 -157.3(11) 12_565 . . . ?
C18 Rb3 C18 O9 22.7(11) 24_556 . . . ?
O9 Rb3 C18 C17 -23.7(10) 18_665 . . . ?
O9 Rb3 C18 C17 156.3(10) 6_456 . . . ?
O9 Rb3 C18 C17 165.8(12) 24_556 . . . ?
O9 Rb3 C18 C17 -14.2(12) 12_565 . . . ?
O9 Rb3 C18 C17 130.8(18) . . . . ?
O9 Rb3 C18 C17 -49.2(18) 13_566 . . . ?
C18 Rb3 C18 C17 167.7(9) 6_456 . . . ?
C18 Rb3 C18 C17 -12.3(9) 18_665 . . . ?
C18 Rb3 C18 C17 95(100) 13_566 . . . ?
C18 Rb3 C18 C17 -26.5(14) 12_565 . . . ?
C18 Rb3 C18 C17 153.5(14) 24_556 . . . ?
C17 C18 O9 C17 -176.9(16) . . . 24_556 ?
Rb3 C18 O9 C17 -124.7(17) . . . 24_556 ?
C17 C18 O9 Rb3 -52.2(17) . . . . ?
O9 Rb3 O9 C18 19.4(12) 18_665 . . . ?
O9 Rb3 O9 C18 -160.6(12) 6_456 . . . ?
O9 Rb3 O9 C18 -140.3(16) 24_556 . . . ?
O9 Rb3 O9 C18 39.7(16) 12_565 . . . ?
O9 Rb3 O9 C18 0(100) 13_566 . . . ?
C18 Rb3 O9 C18 -147.6(15) 6_456 . . . ?
C18 Rb3 O9 C18 32.4(15) 18_665 . . . ?
C18 Rb3 O9 C18 180.000(2) 13_566 . . . ?
C18 Rb3 O9 C18 30.0(13) 12_565 . . . ?
C18 Rb3 O9 C18 -150.0(13) 24_556 . . . ?
O9 Rb3 O9 C17 142.2(15) 18_665 . . 24_556 ?
O9 Rb3 O9 C17 -37.8(15) 6_456 . . 24_556 ?
O9 Rb3 O9 C17 -17.4(11) 24_556 . . 24_556 ?
O9 Rb3 O9 C17 162.6(11) 12_565 . . 24_556 ?
O9 Rb3 O9 C17 0(100) 13_566 . . 24_556 ?
C18 Rb3 O9 C17 -24.7(13) 6_456 . . 24_556 ?
C18 Rb3 O9 C17 155.3(13) 18_665 . . 24_556 ?
C18 Rb3 O9 C17 122.8(18) . . . 24_556 ?
C18 Rb3 O9 C17 -57.2(18) 13_566 . . 24_556 ?
C18 Rb3 O9 C17 152.8(11) 12_565 . . 24_556 ?
C18 Rb3 O9 C17 -27.2(11) 24_556 . . 24_556 ?
O7 Rb2 N98 C98 -40(14) 12_565 . . . ?
O7 Rb2 N98 C98 87(14) . . . . ?
O7 Rb2 N98 C98 -164(14) 6_456 . . . ?
N98 Rb2 N98 C98 2(14) 12_565 . . . ?
N98 Rb2 N98 C98 -78(14) 6_456 . . . ?
O8 Rb2 N98 C98 141(14) 12_565 . . . ?
O8 Rb2 N98 C98 56(14) 6_456 . . . ?
O8 Rb2 N98 C98 -132(14) . . . . ?
Rb2 N98 C98 C99 -103(57) . . . . ?
